data_7702274
loop_
_publ_author_name
'Ma, Wen'
'Hu, Bing'
'Jing, Kaiqiang'
'Li, Zhong'
'Jin, Jiance'
'Zheng, Shoutian'
'Huang, Xiaoying'

_publ_section_title
;
 Proton-conducting layered structures based on transition metal
 oxo-clusters supported by Sb(iii) tartrate scaffolds.
;
_journal_issue 12
_journal_name_full 'Dalton transactions (Cambridge, England : 2003)'
_journal_page_first 3849
_journal_page_last 3855
_journal_paper_doi 10.1039/c9dt04333k
_journal_volume 49
_journal_year 2020
_chemical_formula_sum 'C72 H123 Cd11 Fe12 K5 O174 Sb18'
_chemical_formula_weight 8066.30
_space_group_crystal_system triclinic
_space_group_IT_number 1
_space_group_name_Hall 'P 1'
_space_group_name_H-M_alt 'P 1'
_atom_sites_solution_hydrogens mixed
_audit_creation_method SHELXL-2016/6
_audit_update_record
;
2019-09-29 deposited with the CCDC.	2019-11-26 downloaded from the CCDC.
;
_cell_angle_alpha 90.930(2)
_cell_angle_beta 94.117(2)
_cell_angle_gamma 99.725(2)
_cell_formula_units_Z 1
_cell_length_a 10.1778(2)
_cell_length_b 15.1347(3)
_cell_length_c 30.2402(7)
_cell_measurement_reflns_used 19460
_cell_measurement_temperature 100(2)
_cell_measurement_theta_max 29.2350
_cell_measurement_theta_min 3.4580
_cell_volume 4577.45(17)
_computing_structure_refinement 'SHELXL-2016/6 (Sheldrick, 2016)'
_diffrn_ambient_temperature 100(2)
_diffrn_measured_fraction_theta_full 0.997
_diffrn_measured_fraction_theta_max 0.867
_diffrn_measurement_device_type 'SuperNova, Dual, Cu at home/near, Atlas'
_diffrn_measurement_method 'phi and omega scans'
_diffrn_radiation_type MoK\a
_diffrn_radiation_wavelength 0.71073
_diffrn_reflns_av_R_equivalents 0.0426
_diffrn_reflns_av_unetI/netI 0.0849
_diffrn_reflns_Laue_measured_fraction_full 0.997
_diffrn_reflns_Laue_measured_fraction_max 0.867
_diffrn_reflns_limit_h_max 13
_diffrn_reflns_limit_h_min -13
_diffrn_reflns_limit_k_max 19
_diffrn_reflns_limit_k_min -21
_diffrn_reflns_limit_l_max 39
_diffrn_reflns_limit_l_min -38
_diffrn_reflns_number 61309
_diffrn_reflns_point_group_measured_fraction_full 0.997
_diffrn_reflns_point_group_measured_fraction_max 0.867
_diffrn_reflns_theta_full 25.242
_diffrn_reflns_theta_max 29.660
_diffrn_reflns_theta_min 3.379
_exptl_absorpt_coefficient_mu 5.021
_exptl_absorpt_correction_T_max 1.00000
_exptl_absorpt_correction_T_min 0.83778
_exptl_absorpt_correction_type multi-scan
_exptl_crystal_colour yellow
_exptl_crystal_density_diffrn 2.926
_exptl_crystal_description block
_exptl_crystal_F_000 3800
_exptl_crystal_size_max 0.15
_exptl_crystal_size_mid 0.11
_exptl_crystal_size_min 0.10
_refine_diff_density_max 3.308
_refine_diff_density_min -3.258
_refine_diff_density_rms 0.272
_refine_ls_abs_structure_details
;
 Refined as an inversion twin.
;
_refine_ls_abs_structure_Flack -0.04(2)
_refine_ls_extinction_method none
_refine_ls_goodness_of_fit_ref 1.082
_refine_ls_hydrogen_treatment constr
_refine_ls_matrix_type full
_refine_ls_number_parameters 2640
_refine_ls_number_reflns 39168
_refine_ls_number_restraints 238
_refine_ls_restrained_S_all 1.083
_refine_ls_R_factor_all 0.0662
_refine_ls_R_factor_gt 0.0522
_refine_ls_shift/su_max 0.009
_refine_ls_shift/su_mean 0.000
_refine_ls_structure_factor_coef Fsqd
_refine_ls_weighting_details 'w=1/[\s^2^(Fo^2^)+(0.0200P)^2^+44.0000P] where P=(Fo^2^+2Fc^2^)/3'
_refine_ls_weighting_scheme calc
_refine_ls_wR_factor_gt 0.1032
_refine_ls_wR_factor_ref 0.1110
_reflns_Friedel_coverage 1.000
_reflns_Friedel_fraction_full 0.997
_reflns_Friedel_fraction_max 0.867
_reflns_number_gt 33825
_reflns_number_total 39168
_reflns_threshold_expression 'I > 2\s(I)'
_cod_data_source_file c9dt04333k2.cif
_cod_data_source_block x
_cod_depositor_comments 'Adding full bibliography for 7702274--7702275.cif.'
_cod_database_code 7702274
_shelx_shelxl_version_number 2016/6
_shelx_space_group_comment
;
The symmetry employed for this shelxl refinement is uniquely defined
by the following loop, which should always be used as a source of
symmetry information in preference to the above space-group names.
They are only intended as comments.
;

loop_
_space_group_symop_operation_xyz
'x, y, z'

loop_
_atom_site_label
_atom_site_type_symbol
_atom_site_fract_x
_atom_site_fract_y
_atom_site_fract_z
_atom_site_U_iso_or_equiv
_atom_site_adp_type
_atom_site_occupancy
_atom_site_site_symmetry_order
_atom_site_calc_flag
_atom_site_refinement_flags_posn
_atom_site_refinement_flags_adp
_atom_site_refinement_flags_occupancy
_atom_site_disorder_assembly
_atom_site_disorder_group
Sb1 Sb 0.20224(11) 0.04946(7) 0.60223(4) 0.0144(2) Uani 1 1 d . . . . .
Sb2 Sb 0.28004(12) -0.07713(8) 0.50978(4) 0.0156(2) Uani 1 1 d . . . . .
Sb3 Sb 0.28167(11) 0.15814(7) 0.50102(4) 0.0131(2) Uani 1 1 d . . . . .
Sb4 Sb 0.81404(12) -0.00569(8) 0.63289(4) 0.0165(2) Uani 1 1 d . . . . .
Sb5 Sb 0.80769(11) 0.22834(7) 0.63682(4) 0.0144(2) Uani 1 1 d . . . . .
Sb6 Sb 0.88947(12) 0.12598(8) 0.53728(4) 0.0157(2) Uani 1 1 d . . . . .
Sb7 Sb 0.23873(11) 0.37365(7) 0.23600(4) 0.0129(2) Uani 1 1 d . . . . .
Sb8 Sb 0.23479(12) 0.59865(7) 0.27219(4) 0.0148(2) Uani 1 1 d . . . . .
Sb9 Sb 0.33170(11) 0.54959(7) 0.16303(4) 0.0140(2) Uani 1 1 d . . . . .
Sb10 Sb 0.77349(11) 0.49362(8) 0.35923(4) 0.0138(2) Uani 1 1 d . . . . .
Sb11 Sb 0.87783(11) 0.46636(8) 0.25104(4) 0.0148(2) Uani 1 1 d . . . . .
Sb12 Sb 0.85203(12) 0.68693(8) 0.29400(4) 0.0181(3) Uani 1 1 d . . . . .
Sb13 Sb 0.26475(11) 0.41306(8) -0.09873(4) 0.0150(2) Uani 1 1 d . . . . .
Sb14 Sb 0.27777(12) 0.64064(8) -0.13651(4) 0.0161(2) Uani 1 1 d . . . . .
Sb15 Sb 0.34274(11) 0.46605(7) -0.20856(4) 0.0144(2) Uani 1 1 d . . . . .
Sb16 Sb 0.82783(12) 0.62385(8) -0.02250(4) 0.0154(2) Uani 1 1 d . . . . .
Sb17 Sb 0.90381(11) 0.47222(8) -0.10413(4) 0.0152(2) Uani 1 1 d . . . . .
Sb18 Sb 0.89747(12) 0.69910(8) -0.13123(4) 0.0163(2) Uani 1 1 d . . . . .
Cd1 Cd 0.54696(18) -0.16037(11) 0.57426(6) 0.0381(4) Uani 1 1 d . . . . .
Cd2 Cd 0.46342(13) 0.19236(8) 0.66721(4) 0.0166(3) Uani 1 1 d . . . . .
Cd3 Cd 0.62492(13) 0.19677(8) 0.47251(4) 0.0148(3) Uani 1 1 d . . . . .
Cd4 Cd 0.45784(12) 0.34125(8) 0.33229(4) 0.0139(3) Uani 1 1 d . . . . .
Cd5 Cd 0.66423(13) 0.48304(8) 0.15348(4) 0.0164(3) Uani 1 1 d . . . . .
Cd6 Cd 0.50748(13) 0.48417(8) -0.00960(4) 0.0155(3) Uani 1 1 d . . . . .
Cd7 Cd 0.66531(13) 0.39466(8) -0.19462(4) 0.0159(3) Uani 1 1 d . . . . .
Cd8 Cd 0.32668(15) 0.74155(9) 0.38397(5) 0.0226(3) Uani 1 1 d . . . . .
Cd9 Cd 0.77038(14) 0.82340(9) -0.23634(4) 0.0203(3) Uani 1 1 d . . . . .
Fe1 Fe 0.5450(3) 0.07957(17) 0.57039(8) 0.0123(5) Uani 1 1 d . . . . .
Fe2 Fe 0.4789(3) -0.02600(16) 0.65610(8) 0.0158(5) Uani 1 1 d . . . . .
Fe3 Fe 0.5430(3) 0.28534(16) 0.56872(8) 0.0140(5) Uani 1 1 d . . . . .
Fe4 Fe 0.6128(3) -0.02302(16) 0.48762(8) 0.0154(5) Uani 1 1 d . . . . .
Fe5 Fe 0.5517(3) 0.52515(16) 0.26212(8) 0.0104(4) Uani 1 1 d . . . . .
Fe6 Fe 0.5646(3) 0.32962(16) 0.22898(8) 0.0129(5) Uani 1 1 d . . . . .
Fe7 Fe 0.4617(2) 0.55928(16) 0.35553(8) 0.0129(5) Uani 1 1 d . . . . .
Fe8 Fe 0.6366(3) 0.68195(16) 0.20162(8) 0.0164(5) Uani 1 1 d . . . . .
Fe9 Fe 0.5866(3) 0.55124(16) -0.11704(8) 0.0119(5) Uani 1 1 d . . . . .
Fe10 Fe 0.5176(3) 0.68925(17) -0.05135(8) 0.0173(5) Uani 1 1 d . . . . .
Fe11 Fe 0.6496(3) 0.60921(16) -0.21170(8) 0.0147(5) Uani 1 1 d . . . . .
Fe12 Fe 0.5852(3) 0.35153(16) -0.08916(8) 0.0147(5) Uani 1 1 d . . . . .
O1 O 0.2981(13) -0.0637(8) 0.6803(4) 0.024(3) Uani 1 1 d . . . . .
O2 O 0.1121(14) -0.1680(9) 0.6744(5) 0.029(3) Uani 1 1 d . . . . .
O3 O 0.4273(14) -0.1457(8) 0.6289(4) 0.025(3) Uani 1 1 d . . . . .
O4 O 0.2180(13) -0.1097(7) 0.5703(4) 0.018(3) Uani 1 1 d . . . . .
O5 O 0.3552(15) -0.2140(9) 0.5280(4) 0.031(3) Uani 1 1 d . . . . .
O6 O 0.260(3) -0.3349(11) 0.5607(6) 0.069(7) Uani 1 1 d . . . . .
O7 O 0.6076(12) -0.0719(7) 0.7013(4) 0.015(2) Uani 1 1 d . . . . .
O8 O 0.7290(16) -0.0367(9) 0.7660(5) 0.036(4) Uani 1 1 d . . . . .
O9 O 0.5186(12) 0.0740(7) 0.6970(4) 0.017(3) Uani 1 1 d . . . . .
O10 O 0.7846(13) 0.1309(8) 0.6823(4) 0.018(3) Uani 1 1 d . . . . .
O11 O 0.6815(12) 0.2777(8) 0.6954(4) 0.017(3) Uani 1 1 d . . . . .
O12 O 0.7046(13) 0.2658(8) 0.7698(4) 0.019(3) Uani 1 1 d . . . . .
O13 O 0.2214(12) 0.1414(8) 0.6649(4) 0.015(2) Uani 1 1 d . . . . .
O14 O 0.1214(15) 0.2549(9) 0.6848(4) 0.029(3) Uani 1 1 d . . . . .
O15 O 0.2021(12) 0.1783(8) 0.5810(4) 0.017(3) Uani 1 1 d . U . . .
O16 O 0.4291(13) 0.2943(8) 0.6195(4) 0.016(3) Uani 1 1 d . . . . .
O17 O 0.4015(12) 0.3501(7) 0.5403(4) 0.014(2) Uani 1 1 d . . . . .
O18 O 0.2236(13) 0.4120(8) 0.5541(4) 0.022(3) Uani 1 1 d . . . . .
O19 O 0.7455(16) -0.1613(8) 0.6200(4) 0.033(4) Uani 1 1 d . . . . .
O20 O 0.847(2) -0.2663(11) 0.5904(6) 0.066(6) Uani 1 1 d . . . . .
O21 O 0.8718(13) -0.0351(8) 0.5732(4) 0.021(3) Uani 1 1 d . . . . .
O22 O 0.6606(13) -0.1301(8) 0.5174(4) 0.018(3) Uani 1 1 d . . . . .
O23 O 0.7971(13) -0.0246(8) 0.4655(4) 0.020(3) Uani 1 1 d . . . . .
O24 O 0.9666(14) -0.1000(9) 0.4672(4) 0.027(3) Uani 1 1 d . . . . .
O25 O 0.6807(12) 0.3841(8) 0.5968(4) 0.019(3) Uani 1 1 d . . . . .
O26 O 0.8702(16) 0.4745(10) 0.5876(5) 0.041(4) Uani 1 1 d . . . . .
O27 O 0.6547(12) 0.3149(8) 0.5168(4) 0.017(3) Uani 1 1 d . U . . .
O28 O 0.8811(13) 0.2530(8) 0.5567(4) 0.019(3) Uani 1 1 d . . . . .
O29 O 0.8697(13) 0.2035(8) 0.4743(4) 0.022(3) Uani 1 1 d . . . . .
O30 O 0.9495(16) 0.3433(10) 0.4510(5) 0.034(4) Uani 1 1 d . . . . .
O31 O 0.4855(13) -0.1069(7) 0.4437(4) 0.018(3) Uani 1 1 d . . . . .
O32 O 0.3474(15) -0.1098(9) 0.3840(5) 0.031(3) Uani 1 1 d . . . . .
O33 O 0.5730(12) 0.0619(8) 0.4424(4) 0.017(3) Uani 1 1 d . . . . .
O34 O 0.3107(12) 0.0621(8) 0.4580(4) 0.016(3) Uani 1 1 d . . . . .
O35 O 0.4123(12) 0.2322(8) 0.4425(4) 0.018(3) Uani 1 1 d . . . . .
O36 O 0.3992(12) 0.2043(8) 0.3688(4) 0.015(2) Uani 1 1 d . . . . .
O37 O 0.6437(12) 0.3590(7) 0.3906(4) 0.015(2) Uani 1 1 d . . . . .
O38 O 0.6888(12) 0.2207(8) 0.4014(4) 0.020(3) Uani 1 1 d . . . . .
O39 O 0.8058(13) 0.3843(8) 0.3243(4) 0.018(3) Uani 1 1 d . . . . .
O40 O 0.5717(11) 0.2765(7) 0.2875(4) 0.013(2) Uani 1 1 d . . . . .
O41 O 0.7276(13) 0.2715(9) 0.2260(4) 0.023(3) Uani 1 1 d . . . . .
O42 O 0.8690(17) 0.1987(12) 0.2651(5) 0.046(4) Uani 1 1 d . U . . .
O43 O 0.5706(12) 0.5549(8) 0.4148(4) 0.018(3) Uani 1 1 d . . . . .
O44 O 0.7155(17) 0.6428(11) 0.4628(5) 0.046(4) Uani 1 1 d . U . . .
O45 O 0.5135(12) 0.6876(8) 0.3694(4) 0.018(3) Uani 1 1 d . . . . .
O46 O 0.7828(11) 0.6677(7) 0.3545(4) 0.014(2) Uani 1 1 d . . . . .
O47 O 0.7520(16) 0.8086(9) 0.3068(5) 0.035(4) Uani 1 1 d . . . . .
O48 O 0.6912(18) 0.8853(9) 0.3619(5) 0.044(4) Uani 1 1 d . . . . .
O49 O 0.2760(13) 0.5844(8) 0.3688(4) 0.020(3) Uani 1 1 d . . . . .
O50 O 0.0697(12) 0.5261(8) 0.3848(4) 0.018(3) Uani 1 1 d . U . . .
O51 O 0.3602(12) 0.4337(7) 0.3684(4) 0.013(2) Uani 1 1 d . . . . .
O52 O 0.1820(12) 0.4289(8) 0.2915(4) 0.017(3) Uani 1 1 d . . . . .
O53 O 0.2496(12) 0.2714(7) 0.2947(4) 0.017(3) Uani 1 1 d . . . . .
O54 O 0.1049(15) 0.2247(9) 0.3448(5) 0.033(3) Uani 1 1 d . . . . .
O55 O 0.2944(13) 0.7391(8) 0.3063(4) 0.023(3) Uani 1 1 d . . . . .
O56 O 0.339(3) 0.8827(13) 0.2874(7) 0.082(6) Uani 1 1 d . U . . .
O57 O 0.2951(13) 0.6813(8) 0.2222(4) 0.019(3) Uani 1 1 d . . . . .
O58 O 0.5548(15) 0.7788(9) 0.2349(5) 0.032(3) Uani 1 1 d . . . . .
O59 O 0.5232(13) 0.7322(8) 0.1552(4) 0.023(3) Uani 1 1 d . . . . .
O60 O 0.3781(19) 0.8261(13) 0.1394(6) 0.058(5) Uani 1 1 d . . . . .
O61 O 0.4078(12) 0.2342(7) 0.2067(4) 0.017(3) Uani 1 1 d . . . . .
O62 O 0.2691(14) 0.1822(9) 0.1486(4) 0.027(3) Uani 1 1 d . . . . .
O63 O 0.5538(12) 0.3489(8) 0.1644(4) 0.014(2) Uani 1 1 d . . . . .
O64 O 0.3114(12) 0.4141(7) 0.1570(4) 0.014(2) Uani 1 1 d . . . . .
O65 O 0.4664(12) 0.5162(8) 0.1048(4) 0.015(2) Uani 1 1 d . . . . .
O66 O 0.4527(13) 0.4056(8) 0.0537(4) 0.020(3) Uani 1 1 d . . . . .
O67 O 0.8068(13) 0.7740(8) 0.2039(4) 0.025(3) Uani 1 1 d . . . . .
O68 O 1.0129(13) 0.8030(9) 0.1812(5) 0.031(3) Uani 1 1 d . . . . .
O69 O 0.7412(12) 0.6272(8) 0.1590(4) 0.018(3) Uani 1 1 d . . . . .
O70 O 0.9315(12) 0.5906(8) 0.2269(4) 0.017(3) Uani 1 1 d . . . . .
O71 O 1.0328(14) 0.5100(9) 0.1265(4) 0.029(3) Uani 1 1 d . U . . .
O72 O 0.8824(12) 0.4488(8) 0.1722(4) 0.020(3) Uani 1 1 d . . . . .
O73 O 0.1723(13) 0.4380(9) 0.0347(4) 0.026(3) Uani 1 1 d . . . . .
O74 O 0.2796(12) 0.3958(8) -0.0217(4) 0.020(3) Uani 1 1 d . . . . .
O75 O 0.2194(12) 0.5261(8) -0.0714(4) 0.018(3) Uani 1 1 d . . . . .
O76 O 0.4274(12) 0.6112(8) -0.0069(4) 0.018(3) Uani 1 1 d . . . . .
O77 O 0.3483(13) 0.7408(8) -0.0486(4) 0.023(3) Uani 1 1 d . . . . .
O78 O 0.1474(15) 0.7235(10) -0.0199(6) 0.040(4) Uani 1 1 d . . . . .
O79 O 0.7054(12) 0.5534(8) 0.0372(4) 0.018(3) Uani 1 1 d . . . . .
O80 O 0.7419(12) 0.4500(8) 0.0869(4) 0.018(3) Uani 1 1 d . . . . .
O81 O 0.8492(13) 0.4941(8) -0.0210(4) 0.019(3) Uani 1 1 d . . . . .
O82 O 0.6112(12) 0.3724(7) -0.0246(4) 0.015(3) Uani 1 1 d . . . . .
O83 O 0.7456(14) 0.2918(8) -0.0736(4) 0.022(3) Uani 1 1 d . . . . .
O84 O 0.8941(15) 0.2660(10) -0.0200(5) 0.036(4) Uani 1 1 d . . . . .
O85 O 0.7892(18) 0.8840(10) 0.0147(5) 0.044(4) Uani 1 1 d . . . . .
O86 O 0.6425(12) 0.7595(8) -0.0037(4) 0.018(3) Uani 1 1 d . . . . .
O87 O 0.5845(13) 0.8087(8) -0.0827(4) 0.021(3) Uani 1 1 d . . . . .
O88 O 0.8392(13) 0.7624(8) -0.0798(4) 0.018(3) Uani 1 1 d . . . . .
O89 O 0.7949(17) 0.9617(10) -0.1361(5) 0.040(4) Uani 1 1 d . . . . .
O90 O 0.8250(13) 0.8263(8) -0.1598(4) 0.023(3) Uani 1 1 d . . . . .
O91 O 0.4012(15) 0.8766(9) -0.2065(5) 0.030(3) Uani 1 1 d . . . . .
O92 O 0.3575(14) 0.7838(8) -0.1501(4) 0.023(3) Uani 1 1 d . . . . .
O93 O 0.3269(12) 0.6375(7) -0.1999(4) 0.014(2) Uani 1 1 d . . . . .
O94 O 0.5892(12) 0.7224(8) -0.2196(4) 0.021(3) Uani 1 1 d . . . . .
O95 O 0.3714(15) 0.6279(9) -0.3124(4) 0.033(4) Uani 1 1 d . . . . .
O96 O 0.5265(12) 0.5781(8) -0.2684(4) 0.018(3) Uani 1 1 d . . . . .
O97 O 0.4304(13) 0.2481(8) -0.0849(4) 0.022(3) Uani 1 1 d . . . . .
O98 O 0.3255(17) 0.1231(10) -0.1219(5) 0.045(5) Uani 1 1 d . . . . .
O99 O 0.5664(12) 0.3016(8) -0.1500(4) 0.015(2) Uani 1 1 d . . . . .
O100 O 0.3266(12) 0.3512(7) -0.1747(4) 0.014(2) Uani 1 1 d . . . . .
O101 O 0.4633(12) 0.3637(8) -0.2481(4) 0.018(3) Uani 1 1 d . . . . .
O102 O 0.4043(13) 0.2154(8) -0.2620(4) 0.021(3) Uani 1 1 d . . . . .
O103 O 1.0347(14) 0.6742(9) -0.2463(5) 0.027(3) Uani 1 1 d . . . . .
O104 O 0.8293(12) 0.6801(8) -0.2271(4) 0.019(3) Uani 1 1 d . . . . .
O105 O 0.7497(12) 0.5123(8) -0.2303(4) 0.015(2) Uani 1 1 d . . . . .
O106 O 0.9512(12) 0.5452(8) -0.1587(4) 0.017(3) Uani 1 1 d . . . . .
O107 O 1.0183(14) 0.3667(9) -0.2232(4) 0.027(3) Uani 1 1 d . . . . .
O108 O 0.8901(13) 0.3707(8) -0.1678(4) 0.022(3) Uani 1 1 d . . . . .
O109 O 0.2266(12) 0.0414(7) 0.5343(4) 0.016(3) Uani 1 1 d . . . . .
O110 O 0.8658(12) 0.1204(7) 0.6050(4) 0.015(3) Uani 1 1 d . . . . .
O111 O 0.3992(11) 0.0605(7) 0.6144(4) 0.011(2) Uani 1 1 d . . . . .
O112 O 0.4682(13) -0.0261(8) 0.5300(4) 0.019(3) Uani 1 1 d . . . . .
O113 O 0.4630(12) 0.1710(7) 0.5331(4) 0.014(2) Uani 1 1 d . . . . .
O114 O 0.6244(12) -0.0030(8) 0.6127(4) 0.017(3) Uani 1 1 d . . . . .
O115 O 0.6252(12) 0.1942(8) 0.6053(4) 0.015(2) Uani 1 1 d . . . . .
O116 O 0.6939(11) 0.0878(7) 0.5268(4) 0.012(2) Uani 1 1 d . . . . .
O117 O 0.2402(11) 0.5063(7) 0.2192(4) 0.012(2) Uani 1 1 d . U . . .
O118 O 0.8611(11) 0.5504(8) 0.3045(4) 0.014(2) Uani 1 1 d . . . . .
O119 O 0.4336(12) 0.4015(7) 0.2533(4) 0.012(2) Uani 1 1 d . . . . .
O120 O 0.4150(11) 0.5770(7) 0.2921(4) 0.011(2) Uani 1 1 d . . . . .
O121 O 0.5071(11) 0.5651(8) 0.1984(4) 0.015(2) Uani 1 1 d . . . . .
O122 O 0.5959(11) 0.4948(7) 0.3274(4) 0.011(2) Uani 1 1 d . U . . .
O123 O 0.6815(11) 0.4522(7) 0.2360(4) 0.014(2) Uani 1 1 d . U . . .
O124 O 0.6831(12) 0.6384(7) 0.2604(4) 0.015(2) Uani 1 1 d . U . . .
O125 O 0.2676(12) 0.5007(7) -0.1509(4) 0.013(2) Uani 1 1 d . . . . .
O126 O 0.9036(11) 0.6024(7) -0.0821(4) 0.012(2) Uani 1 1 d . U . . .
O127 O 0.4623(11) 0.4456(7) -0.0894(4) 0.014(2) Uani 1 1 d . U . . .
O128 O 0.4577(12) 0.6347(8) -0.1101(4) 0.017(3) Uani 1 1 d . . . . .
O129 O 0.5250(11) 0.5111(7) -0.1823(4) 0.014(2) Uani 1 1 d . . . . .
O130 O 0.6417(12) 0.5985(8) -0.0535(4) 0.015(2) Uani 1 1 d . U . . .
O131 O 0.7055(11) 0.4544(7) -0.1155(4) 0.012(2) Uani 1 1 d . . . . .
O132 O 0.7144(12) 0.6341(7) -0.1482(4) 0.014(2) Uani 1 1 d . . . . .
O1W O 0.1023(15) 0.7168(11) 0.3935(5) 0.043(4) Uani 1 1 d . . . . .
O2W O 0.3610(17) 0.6841(10) 0.4546(5) 0.038(4) Uani 1 1 d . . . . .
O3W O 0.972(2) 0.8872(15) -0.2568(8) 0.087(7) Uani 1 1 d . U . . .
O4W O 0.7150(14) 0.7535(8) -0.3049(4) 0.026(3) Uani 1 1 d . . . . .
O5W O 0.0196(17) 0.1721(11) 0.1988(6) 0.050(4) Uani 1 1 d . . . . .
O6W O 0.054(2) -0.0457(11) 0.2248(7) 0.063(6) Uani 1 1 d . . . . .
O7W O 0.339(3) 0.0029(13) 0.1760(8) 0.091(8) Uani 1 1 d . . . . .
O8W O 0.2631(19) 0.1020(10) 0.2654(5) 0.047(4) Uani 1 1 d . . . . .
O9W O 0.044(2) 0.0159(11) 0.1303(6) 0.062(5) Uani 1 1 d . . . . .
O10W O 0.152(2) 0.9360(12) -0.1572(8) 0.073(6) Uani 1 1 d . . . . .
H10A H 0.143979 0.933291 -0.131015 0.109 Uiso 1 1 d R U . A .
H10B H 0.102019 0.898711 -0.173085 0.109 Uiso 1 1 d R U . . .
O11W O 0.5868(19) 1.0437(12) -0.1596(6) 0.054(5) Uani 1 1 d . . . . .
O12W O 0.3019(16) 1.0401(9) -0.2327(5) 0.034(3) Uani 1 1 d . . . . .
O13W O 0.149(3) 0.1159(13) 0.0574(6) 0.079(7) Uani 1 1 d . . . . .
O14W O 0.379(3) 0.2269(12) 0.0084(7) 0.075(7) Uani 1 1 d . . . . .
O15W O 0.190(3) 0.0799(17) -0.0498(9) 0.093(8) Uani 1 1 d . U . . .
O16W O 0.551(4) -0.314(2) 0.5839(14) 0.162(15) Uani 1 1 d . . . . .
O17W O 0.159(3) 0.8876(18) -0.0693(10) 0.106(8) Uani 1 1 d . U . . .
C1 C 0.2289(19) -0.1389(12) 0.6658(6) 0.022(4) Uani 1 1 d . . . . .
C2 C 0.2950(18) -0.1910(11) 0.6322(5) 0.016(4) Uani 1 1 d . . . . .
H2 H 0.298061 -0.252574 0.643308 0.019 Uiso 1 1 calc R U . . .
C3 C 0.221(2) -0.1987(13) 0.5883(7) 0.029(5) Uani 1 1 d . . . . .
H3 H 0.126635 -0.228530 0.591643 0.035 Uiso 1 1 calc R U . . .
C4 C 0.282(3) -0.2549(13) 0.5571(7) 0.045(7) Uani 1 1 d . . . . .
C5 C 0.6526(17) -0.0185(11) 0.7333(5) 0.015(3) Uani 1 1 d . . . . .
C6 C 0.6187(17) 0.0737(11) 0.7319(5) 0.015(3) Uani 1 1 d . U . . .
H6 H 0.582862 0.088054 0.760548 0.018 Uiso 1 1 calc R U . . .
C7 C 0.7441(17) 0.1441(11) 0.7244(5) 0.013(3) Uani 1 1 d . U . . .
H7 H 0.817821 0.136762 0.746990 0.016 Uiso 1 1 calc R U . . .
C8 C 0.7081(17) 0.2368(12) 0.7303(6) 0.016(4) Uani 1 1 d . . . . .
C9 C 0.1759(18) 0.2133(12) 0.6573(6) 0.018(4) Uani 1 1 d . . . . .
C10 C 0.1861(18) 0.2494(11) 0.6101(5) 0.015(4) Uani 1 1 d . . . . .
H10 H 0.103126 0.273268 0.600452 0.018 Uiso 1 1 calc R U . . .
C11 C 0.3085(16) 0.3251(10) 0.6112(6) 0.013(3) Uani 1 1 d . . . . .
H11 H 0.300164 0.371844 0.634092 0.015 Uiso 1 1 calc R U . . .
C12 C 0.3074(18) 0.3669(11) 0.5641(6) 0.018(4) Uani 1 1 d . . . . .
C13 C 0.817(3) -0.1887(15) 0.5919(8) 0.037(5) Uani 1 1 d . U . . .
C14 C 0.871(2) -0.1266(13) 0.5593(7) 0.035(5) Uani 1 1 d . . . . .
H14 H 0.965785 -0.134312 0.555823 0.043 Uiso 1 1 calc R U . . .
C15 C 0.792(2) -0.1467(13) 0.5145(6) 0.026(4) Uani 1 1 d . . . . .
H15 H 0.789335 -0.211102 0.505755 0.031 Uiso 1 1 calc R U . . .
C16 C 0.859(2) -0.0870(12) 0.4792(6) 0.020(4) Uani 1 1 d . . . . .
C17 C 0.7791(19) 0.4172(11) 0.5730(7) 0.023(4) Uani 1 1 d . . . . .
C18 C 0.7784(18) 0.3744(12) 0.5272(6) 0.019(4) Uani 1 1 d . . . . .
H18 H 0.788854 0.422482 0.504801 0.023 Uiso 1 1 calc R U . . .
C19 C 0.8964(18) 0.3259(13) 0.5275(6) 0.021(4) Uani 1 1 d . . . . .
H19 H 0.979235 0.368867 0.537716 0.026 Uiso 1 1 calc R U . . .
C20 C 0.9110(19) 0.2916(13) 0.4800(7) 0.025(4) Uani 1 1 d . . . . .
C21 C 0.4310(18) -0.0693(11) 0.4114(6) 0.017(4) Uani 1 1 d . U . . .
C22 C 0.4695(17) 0.0320(11) 0.4087(6) 0.016(4) Uani 1 1 d . . . . .
H22 H 0.503833 0.046840 0.379093 0.019 Uiso 1 1 calc R U . . .
C23 C 0.3509(17) 0.0780(11) 0.4147(5) 0.013(3) Uani 1 1 d . U . . .
H23 H 0.275787 0.051787 0.392649 0.016 Uiso 1 1 calc R U . . .
C24 C 0.3896(17) 0.1803(11) 0.4069(6) 0.016(4) Uani 1 1 d . . . . .
C25 C 0.6953(17) 0.2892(11) 0.3803(6) 0.015(3) Uani 1 1 d . U . . .
C26 C 0.7721(19) 0.2942(11) 0.3383(6) 0.016(4) Uani 1 1 d . . . . .
H26 H 0.856023 0.268894 0.344412 0.019 Uiso 1 1 calc R U . . .
C27 C 0.687(2) 0.2395(13) 0.3013(6) 0.022(4) Uani 1 1 d . . . . .
H27 H 0.657511 0.177410 0.311702 0.026 Uiso 1 1 calc R U . . .
C28 C 0.7675(19) 0.2346(12) 0.2618(7) 0.022(4) Uani 1 1 d . . . . .
C29 C 0.639(2) 0.6320(14) 0.4298(6) 0.030(5) Uani 1 1 d . . . . .
C30 C 0.6227(18) 0.7137(13) 0.4009(6) 0.023(4) Uani 1 1 d . . . . .
H30 H 0.603571 0.763495 0.420271 0.027 Uiso 1 1 calc R U . . .
C31 C 0.753(2) 0.7449(13) 0.3794(6) 0.026(4) Uani 1 1 d . . . . .
H31 H 0.827392 0.768822 0.402020 0.032 Uiso 1 1 calc R U . . .
C32 C 0.723(2) 0.8179(12) 0.3469(7) 0.025(4) Uani 1 1 d . . . . .
C33 C 0.1815(19) 0.5155(12) 0.3756(5) 0.018(4) Uani 1 1 d . . . . .
C34 C 0.2207(16) 0.4240(11) 0.3697(5) 0.013(3) Uani 1 1 d . U . . .
H34 H 0.193915 0.387364 0.395819 0.016 Uiso 1 1 calc R U . . .
C35 C 0.1427(17) 0.3798(11) 0.3289(6) 0.014(3) Uani 1 1 d . . . . .
H35 H 0.045697 0.380573 0.331806 0.017 Uiso 1 1 calc R U . . .
C36 C 0.1619(18) 0.2819(13) 0.3224(6) 0.020(4) Uani 1 1 d . . . . .
C37 C 0.314(3) 0.7998(15) 0.2798(8) 0.051(8) Uani 1 1 d . . . . .
C38 C 0.319(2) 0.7738(12) 0.2310(7) 0.027(4) Uani 1 1 d . . . . .
H38 H 0.247118 0.799421 0.213813 0.032 Uiso 1 1 calc R U . . .
C39 C 0.4521(19) 0.8155(11) 0.2140(6) 0.021(4) Uani 1 1 d . . . . .
H39 H 0.468217 0.882045 0.218874 0.025 Uiso 1 1 calc R U . . .
C40 C 0.448(2) 0.7920(13) 0.1657(7) 0.026(4) Uani 1 1 d . . . . .
C41 C 0.3669(18) 0.2337(11) 0.1653(6) 0.014(3) Uani 1 1 d . . . . .
C42 C 0.4449(16) 0.3050(11) 0.1378(5) 0.013(3) Uani 1 1 d . U . . .
H42 H 0.477656 0.275146 0.112049 0.016 Uiso 1 1 calc R U . . .
C43 C 0.3545(17) 0.3673(11) 0.1210(5) 0.012(3) Uani 1 1 d . U . . .
H43 H 0.274267 0.331314 0.104261 0.014 Uiso 1 1 calc R U . . .
C44 C 0.4283(17) 0.4328(11) 0.0893(6) 0.015(3) Uani 1 1 d . U . . .
C45 C 0.903(2) 0.7555(14) 0.1829(6) 0.026(4) Uani 1 1 d . . . . .
C46 C 0.8736(18) 0.6634(11) 0.1586(6) 0.018(4) Uani 1 1 d . U . . .
H46 H 0.896599 0.671174 0.127143 0.022 Uiso 1 1 calc R U . . .
C47 C 0.9698(19) 0.6059(12) 0.1826(6) 0.020(4) Uani 1 1 d . U . . .
H47 H 1.063506 0.639484 0.183792 0.024 Uiso 1 1 calc R U . . .
C48 C 0.9625(19) 0.5142(13) 0.1577(6) 0.022(4) Uani 1 1 d . . . . .
C49 C 0.2130(18) 0.4496(11) -0.0011(5) 0.017(4) Uani 1 1 d . . . . .
C50 C 0.1973(18) 0.5379(12) -0.0254(6) 0.020(4) Uani 1 1 d . . . . .
H50 H 0.103697 0.548729 -0.023361 0.024 Uiso 1 1 calc R U . . .
C51 C 0.2926(18) 0.6165(11) -0.0030(6) 0.017(4) Uani 1 1 d . U . . .
H51 H 0.275969 0.619591 0.029102 0.021 Uiso 1 1 calc R U . . .
C52 C 0.260(2) 0.7000(14) -0.0251(7) 0.029(5) Uani 1 1 d . . . . .
C53 C 0.7531(17) 0.4836(12) 0.0509(6) 0.016(4) Uani 1 1 d . . . . .
C54 C 0.8226(18) 0.4365(13) 0.0160(6) 0.021(4) Uani 1 1 d . . . . .
H54 H 0.907445 0.420004 0.029480 0.025 Uiso 1 1 calc R U . . .
C55 C 0.7238(18) 0.3512(12) -0.0013(6) 0.018(4) Uani 1 1 d . . . . .
H55 H 0.695907 0.313397 0.024339 0.022 Uiso 1 1 calc R U . . .
C56 C 0.7944(19) 0.2975(11) -0.0331(6) 0.017(4) Uani 1 1 d . . . . .
C57 C 0.7116(18) 0.8363(12) -0.0120(6) 0.019(4) Uani 1 1 d . . . . .
C58 C 0.6973(18) 0.8651(12) -0.0604(6) 0.020(4) Uani 1 1 d . . . . .
H58 H 0.685040 0.929193 -0.061436 0.024 Uiso 1 1 calc R U . . .
C59 C 0.8245(19) 0.8528(11) -0.0828(6) 0.019(4) Uani 1 1 d . . . . .
H59 H 0.903642 0.891214 -0.066690 0.023 Uiso 1 1 calc R U . . .
C60 C 0.8106(19) 0.8827(12) -0.1299(7) 0.025(4) Uani 1 1 d . . . . .
C61 C 0.372(2) 0.7990(14) -0.1925(7) 0.029(5) Uani 1 1 d . . . . .
C62 C 0.3528(19) 0.7189(12) -0.2226(7) 0.024(4) Uani 1 1 d . . . . .
H62 H 0.274008 0.721673 -0.244006 0.029 Uiso 1 1 calc R U . . .
C63 C 0.4755(18) 0.7214(11) -0.2491(6) 0.018(4) Uani 1 1 d . . . . .
H63 H 0.487437 0.776622 -0.267160 0.022 Uiso 1 1 calc R U . . .
C64 C 0.452(2) 0.6381(13) -0.2800(6) 0.022(4) Uani 1 1 d . . . . .
C65 C 0.396(2) 0.1961(13) -0.1198(6) 0.032(5) Uani 1 1 d . . . . .
C66 C 0.4595(18) 0.2334(11) -0.1617(6) 0.019(4) Uani 1 1 d . . . . .
H66 H 0.492324 0.184212 -0.177821 0.022 Uiso 1 1 calc R U . . .
C67 C 0.3524(18) 0.2700(11) -0.1924(6) 0.015(4) Uani 1 1 d . U . . .
H67 H 0.267980 0.224959 -0.195471 0.018 Uiso 1 1 calc R U . . .
C68 C 0.411(2) 0.2836(13) -0.2381(6) 0.022(4) Uani 1 1 d . . . . .
C69 C 0.9237(19) 0.6369(12) -0.2381(6) 0.022(4) Uani 1 1 d . . . . .
C70 C 0.8879(17) 0.5360(11) -0.2368(5) 0.014(3) Uani 1 1 d . U . . .
H70 H 0.907482 0.508505 -0.265396 0.017 Uiso 1 1 calc R U . . .
C71 C 0.9763(19) 0.5087(12) -0.1993(6) 0.019(4) Uani 1 1 d . U . . .
H71 H 1.070868 0.533307 -0.204985 0.023 Uiso 1 1 calc R U . . .
C72 C 0.9636(19) 0.4069(12) -0.1978(6) 0.021(4) Uani 1 1 d . U . . .
K1 K 0.5908(4) 0.6844(3) 0.07530(13) 0.0247(9) Uani 1 1 d . . . . .
K2 K 0.4720(4) 0.4133(3) 0.45916(13) 0.0251(9) Uani 1 1 d . . . . .
K3 K 0.6117(5) 0.4484(3) -0.32025(15) 0.0330(11) Uani 1 1 d . . . . .
K4 K 0.1359(7) -0.4665(4) 0.6090(3) 0.077(2) Uani 1 1 d . . . . .
K5 K 0.7911(8) 0.0581(5) 0.3851(3) 0.079(2) Uani 1 1 d . . . . .
O19W O 0.2361(17) 0.4976(12) 0.4729(5) 0.048(4) Uani 1 1 d . . . . .
O20W O 0.0570(18) -0.3526(11) 0.6634(5) 0.050(5) Uani 1 1 d . . . . .
O21W O 1.0699(18) 0.1568(13) 0.4217(5) 0.054(5) Uani 1 1 d . . . . .
O22W O 1.020(3) -0.0185(17) 0.3892(7) 0.090(8) Uani 1 1 d . . . . .
O23W O 0.7827(16) 0.5989(10) -0.3428(5) 0.040(4) Uani 1 1 d . . . . .
O24W O 0.093(3) -0.5655(13) 0.6827(7) 0.080(7) Uani 1 1 d . . . . .
O25W O 0.801(2) 0.8215(13) 0.0971(6) 0.068(6) Uani 1 1 d . . . . .
O26W O 0.449(2) 0.5385(15) -0.3779(6) 0.070(6) Uani 1 1 d . . . . .
O27W O 0.907(3) 0.0485(14) 0.3069(7) 0.086(7) Uani 1 1 d . U . . .
O28W O 0.413(3) 0.8043(18) 0.0528(8) 0.097(8) Uani 1 1 d . U . . .
O29W O 0.578(4) 0.005(2) 0.3032(10) 0.169(17) Uani 1 1 d . . . . .
H29A H 0.504254 0.020186 0.303285 0.253 Uiso 1 1 d R U . . .
H29B H 0.595834 -0.024104 0.281975 0.253 Uiso 1 1 d R U . . .
Cd10 Cd 0.36835(19) 0.99093(12) -0.16174(6) 0.0282(4) Uani 0.807(2) 1 d D . P A 1
Cd11 Cd 0.1675(2) 0.07746(11) 0.19417(6) 0.0251(4) Uani 0.807(2) 1 d . . P A 1
O18W O 0.4219(19) 0.9402(14) -0.0911(6) 0.039(5) Uani 0.807(2) 1 d D . P A 1
Cd1B Cd 0.3938(9) 0.8788(6) -0.0893(3) 0.0282(4) Uani 0.193(2) 1 d D . P A 2
Cd1C Cd 0.3224(8) 0.0758(4) 0.0223(2) 0.0251(4) Uani 0.193(2) 1 d . . P A 2
O18B O 0.365(8) 1.011(3) -0.125(2) 0.039(5) Uani 0.193(2) 1 d D . P A 2
O30W O 0.147(2) 0.9579(15) 0.3156(7) 0.073(6) Uani 1 1 d . . . . .
O31W O 1.0537(15) 0.1903(9) -0.2319(5) 0.034(3) Uani 1 1 d . . . . .
O32W O 1.1163(18) 0.8487(12) 0.1032(6) 0.053(5) Uani 1 1 d . . . . .
O33W O 0.7903(19) 1.1817(11) -0.1451(6) 0.052(5) Uani 1 1 d . . . . .
O34W O 0.065(2) 0.7445(10) 0.4803(6) 0.057(5) Uani 1 1 d . . . . .
O35W O 1.046(2) 0.2724(12) 0.0577(6) 0.060(5) Uani 1 1 d . . . . .
O36W O -0.079(2) 0.2770(12) 0.1325(7) 0.070(6) Uani 1 1 d . . . . .
O37W O 0.006(3) 1.0367(18) -0.1916(9) 0.104(8) Uani 1 1 d . U . . .
O38W O 1.025(3) 0.622(2) 0.0575(10) 0.119(10) Uani 1 1 d . U . . .
O39W O 0.537(3) 0.075(2) 0.2281(11) 0.126(10) Uani 1 1 d . U . . .
O40W O -0.224(3) -0.022(2) 0.1505(11) 0.129(11) Uani 1 1 d . . . . .
O41W O 0.763(3) 0.9492(17) 0.2387(10) 0.115(10) Uani 1 1 d . . . . .
O42W O 0.538(5) 0.044(4) -0.0182(16) 0.28(3) Uani 1 1 d . . . . .

loop_
_atom_site_aniso_label
_atom_site_aniso_U_11
_atom_site_aniso_U_22
_atom_site_aniso_U_33
_atom_site_aniso_U_23
_atom_site_aniso_U_13
_atom_site_aniso_U_12
Sb1 0.0127(6) 0.0187(6) 0.0111(5) 0.0000(4) 0.0004(4) 0.0012(5)
Sb2 0.0180(6) 0.0176(6) 0.0109(6) -0.0012(4) -0.0003(5) 0.0027(5)
Sb3 0.0135(6) 0.0160(6) 0.0104(5) -0.0001(4) -0.0002(4) 0.0043(4)
Sb4 0.0172(6) 0.0220(6) 0.0115(6) 0.0006(4) -0.0004(5) 0.0076(5)
Sb5 0.0130(6) 0.0183(6) 0.0118(6) -0.0010(4) -0.0011(4) 0.0034(5)
Sb6 0.0134(6) 0.0225(6) 0.0118(6) -0.0004(4) 0.0001(5) 0.0057(5)
Sb7 0.0112(6) 0.0163(6) 0.0102(5) -0.0003(4) -0.0026(4) 0.0009(4)
Sb8 0.0138(6) 0.0194(6) 0.0119(6) 0.0000(4) -0.0014(4) 0.0062(5)
Sb9 0.0128(6) 0.0181(6) 0.0108(5) 0.0025(4) -0.0025(4) 0.0030(5)
Sb10 0.0104(5) 0.0208(6) 0.0096(5) 0.0008(4) -0.0015(4) 0.0019(5)
Sb11 0.0097(6) 0.0242(6) 0.0103(5) 0.0020(4) -0.0006(4) 0.0030(5)
Sb12 0.0144(6) 0.0211(6) 0.0161(6) 0.0023(5) -0.0029(5) -0.0034(5)
Sb13 0.0105(6) 0.0192(6) 0.0147(6) 0.0009(4) -0.0002(5) 0.0010(5)
Sb14 0.0118(6) 0.0213(6) 0.0156(6) -0.0003(5) -0.0010(5) 0.0052(5)
Sb15 0.0123(6) 0.0183(6) 0.0126(6) 0.0003(4) -0.0013(4) 0.0034(5)
Sb16 0.0125(6) 0.0199(6) 0.0133(6) -0.0016(4) -0.0012(5) 0.0023(5)
Sb17 0.0116(6) 0.0205(6) 0.0138(6) 0.0000(4) -0.0011(4) 0.0042(5)
Sb18 0.0127(6) 0.0200(6) 0.0153(6) 0.0003(4) 0.0006(5) 0.0009(5)
Cd1 0.0422(10) 0.0418(10) 0.0310(9) 0.0024(7) 0.0056(8) 0.0081(8)
Cd2 0.0181(7) 0.0196(6) 0.0118(6) 0.0017(5) -0.0018(5) 0.0040(5)
Cd3 0.0153(6) 0.0188(6) 0.0107(6) 0.0010(5) -0.0002(5) 0.0048(5)
Cd4 0.0125(6) 0.0188(6) 0.0108(6) 0.0013(5) -0.0006(5) 0.0037(5)
Cd5 0.0151(7) 0.0214(7) 0.0116(6) 0.0029(5) -0.0010(5) 0.0005(5)
Cd6 0.0146(6) 0.0208(6) 0.0111(6) -0.0003(5) 0.0001(5) 0.0034(5)
Cd7 0.0142(6) 0.0190(6) 0.0143(6) -0.0005(5) -0.0005(5) 0.0036(5)
Cd8 0.0265(8) 0.0207(7) 0.0220(7) -0.0059(5) 0.0008(6) 0.0089(6)
Cd9 0.0221(7) 0.0188(6) 0.0197(7) 0.0047(5) 0.0029(6) 0.0019(5)
Fe1 0.0130(12) 0.0154(11) 0.0088(11) 0.0006(9) 0.0002(9) 0.0031(9)
Fe2 0.0162(13) 0.0208(13) 0.0103(12) -0.0005(10) -0.0010(10) 0.0041(10)
Fe3 0.0131(12) 0.0185(12) 0.0106(12) 0.0005(9) 0.0015(10) 0.0030(10)
Fe4 0.0167(13) 0.0195(13) 0.0099(12) -0.0001(9) -0.0002(10) 0.0036(10)
Fe5 0.0084(11) 0.0152(11) 0.0076(11) 0.0011(8) -0.0011(9) 0.0024(9)
Fe6 0.0127(12) 0.0163(12) 0.0100(12) 0.0003(9) -0.0010(9) 0.0041(10)
Fe7 0.0108(12) 0.0171(12) 0.0109(12) -0.0010(9) -0.0022(9) 0.0040(10)
Fe8 0.0151(13) 0.0185(13) 0.0145(13) 0.0013(10) -0.0026(10) 0.0015(10)
Fe9 0.0096(11) 0.0149(11) 0.0110(11) -0.0002(9) -0.0003(9) 0.0019(9)
Fe10 0.0144(13) 0.0226(13) 0.0152(13) 0.0007(10) 0.0010(10) 0.0044(11)
Fe11 0.0135(13) 0.0180(13) 0.0127(12) 0.0011(9) -0.0015(10) 0.0039(10)
Fe12 0.0142(13) 0.0170(12) 0.0128(12) -0.0002(9) -0.0005(10) 0.0034(10)
O1 0.020(7) 0.028(7) 0.022(7) 0.003(5) 0.004(6) -0.003(6)
O2 0.024(8) 0.039(8) 0.025(8) 0.000(6) 0.008(6) -0.001(6)
O3 0.031(8) 0.022(7) 0.022(7) -0.005(5) 0.004(6) 0.005(6)
O4 0.023(7) 0.010(6) 0.021(7) 0.004(5) -0.001(5) 0.002(5)
O5 0.045(9) 0.024(7) 0.024(8) -0.010(6) -0.008(7) 0.013(7)
O6 0.15(2) 0.029(9) 0.034(10) 0.004(7) 0.018(11) 0.025(11)
O7 0.016(6) 0.015(6) 0.012(6) -0.003(5) -0.002(5) 0.005(5)
O8 0.053(10) 0.030(8) 0.023(8) -0.001(6) -0.011(7) 0.005(7)
O9 0.022(7) 0.015(6) 0.015(6) -0.004(5) 0.002(5) 0.007(5)
O10 0.030(8) 0.014(6) 0.013(6) 0.004(5) 0.006(5) 0.006(5)
O11 0.018(7) 0.025(7) 0.009(6) -0.002(5) 0.002(5) 0.002(5)
O12 0.024(7) 0.021(6) 0.013(6) -0.003(5) -0.001(5) 0.005(5)
O13 0.013(6) 0.024(7) 0.010(6) 0.002(5) 0.002(5) 0.007(5)
O14 0.036(9) 0.039(8) 0.014(7) 0.002(6) 0.013(6) 0.011(7)
O15 0.020(5) 0.019(5) 0.011(5) -0.009(4) -0.001(4) 0.001(4)
O16 0.025(7) 0.017(6) 0.007(6) 0.003(4) -0.005(5) 0.011(5)
O17 0.024(7) 0.011(6) 0.012(6) 0.005(4) 0.004(5) 0.011(5)
O18 0.024(7) 0.021(7) 0.025(7) 0.011(5) 0.005(6) 0.012(6)
O19 0.065(11) 0.015(7) 0.022(7) 0.000(5) -0.001(7) 0.020(7)
O20 0.14(2) 0.040(10) 0.038(10) 0.012(8) 0.015(11) 0.053(12)
O21 0.031(8) 0.029(7) 0.010(6) 0.006(5) 0.005(5) 0.025(6)
O22 0.026(7) 0.017(6) 0.011(6) 0.005(5) 0.003(5) 0.004(5)
O23 0.023(7) 0.020(6) 0.017(6) -0.003(5) 0.002(5) 0.007(5)
O24 0.023(8) 0.040(8) 0.023(7) 0.002(6) 0.011(6) 0.019(6)
O25 0.017(7) 0.024(7) 0.016(6) -0.005(5) -0.002(5) 0.004(5)
O26 0.035(9) 0.039(9) 0.042(10) -0.016(7) 0.014(7) -0.014(7)
O27 0.019(5) 0.018(5) 0.013(5) 0.002(4) 0.002(4) 0.001(4)
O28 0.023(7) 0.017(6) 0.017(7) 0.006(5) 0.005(5) 0.003(5)
O29 0.029(8) 0.024(7) 0.014(6) 0.001(5) 0.003(5) 0.009(6)
O30 0.040(9) 0.036(8) 0.028(8) 0.005(6) 0.011(7) 0.006(7)
O31 0.023(7) 0.014(6) 0.019(7) 0.000(5) 0.000(5) 0.004(5)
O32 0.043(9) 0.021(7) 0.027(8) -0.004(6) -0.006(7) 0.006(6)
O33 0.019(7) 0.022(6) 0.008(6) -0.002(5) -0.003(5) 0.003(5)
O34 0.017(7) 0.019(6) 0.012(6) -0.001(5) 0.007(5) 0.006(5)
O35 0.016(7) 0.019(6) 0.020(7) -0.002(5) 0.007(5) 0.005(5)
O36 0.016(6) 0.018(6) 0.012(6) 0.001(5) -0.002(5) 0.005(5)
O37 0.020(7) 0.018(6) 0.008(6) 0.005(4) 0.004(5) 0.006(5)
O38 0.014(6) 0.025(7) 0.023(7) 0.007(5) 0.007(5) 0.009(5)
O39 0.022(7) 0.021(6) 0.010(6) -0.006(5) 0.000(5) 0.004(5)
O40 0.011(6) 0.020(6) 0.008(6) 0.001(4) 0.000(5) 0.007(5)
O41 0.025(7) 0.038(8) 0.009(6) -0.005(5) 0.003(5) 0.016(6)
O42 0.042(8) 0.066(9) 0.041(8) -0.001(7) 0.000(7) 0.041(7)
O43 0.020(7) 0.024(7) 0.011(6) 0.001(5) 0.001(5) 0.008(5)
O44 0.050(9) 0.048(8) 0.031(8) -0.005(6) -0.023(7) -0.007(7)
O45 0.019(7) 0.018(6) 0.015(6) -0.009(5) -0.008(5) 0.005(5)
O46 0.012(6) 0.015(6) 0.014(6) -0.007(5) -0.006(5) 0.002(5)
O47 0.054(11) 0.027(8) 0.024(8) -0.006(6) 0.005(7) 0.006(7)
O48 0.067(12) 0.021(8) 0.044(10) -0.003(7) 0.006(9) 0.011(8)
O49 0.020(7) 0.021(6) 0.019(7) 0.001(5) 0.001(5) 0.000(5)
O50 0.007(5) 0.027(6) 0.021(6) -0.008(5) 0.005(5) 0.003(5)
O51 0.012(6) 0.018(6) 0.010(6) 0.006(4) -0.001(5) 0.006(5)
O52 0.014(6) 0.026(7) 0.013(6) 0.005(5) 0.007(5) 0.006(5)
O53 0.011(6) 0.015(6) 0.025(7) 0.002(5) 0.001(5) 0.002(5)
O54 0.036(9) 0.027(8) 0.036(9) 0.010(6) 0.015(7) 0.004(6)
O55 0.023(7) 0.027(7) 0.019(7) -0.002(5) -0.008(6) 0.009(6)
O56 0.126(13) 0.052(10) 0.067(11) -0.011(8) 0.013(10) 0.018(9)
O57 0.025(7) 0.020(6) 0.011(6) 0.003(5) -0.007(5) 0.006(5)
O58 0.036(9) 0.021(7) 0.036(9) -0.010(6) -0.015(7) 0.003(6)
O59 0.025(7) 0.026(7) 0.018(7) 0.012(5) -0.002(6) 0.002(6)
O60 0.046(11) 0.085(14) 0.051(11) 0.039(10) 0.011(9) 0.028(10)
O61 0.022(7) 0.015(6) 0.012(6) 0.001(5) -0.004(5) -0.001(5)
O62 0.031(8) 0.024(7) 0.023(7) 0.002(5) -0.012(6) -0.001(6)
O63 0.015(6) 0.023(6) 0.005(5) -0.003(4) -0.001(5) 0.003(5)
O64 0.018(6) 0.015(6) 0.011(6) 0.000(4) 0.000(5) 0.011(5)
O65 0.014(6) 0.027(7) 0.005(5) 0.003(5) 0.000(5) 0.003(5)
O66 0.022(7) 0.026(7) 0.010(6) 0.000(5) -0.002(5) 0.000(5)
O67 0.025(8) 0.024(7) 0.022(7) -0.001(5) -0.001(6) -0.008(6)
O68 0.014(7) 0.034(8) 0.041(9) 0.004(6) -0.002(6) -0.006(6)
O69 0.012(6) 0.024(7) 0.012(6) 0.002(5) -0.003(5) -0.007(5)
O70 0.019(7) 0.021(6) 0.011(6) 0.001(5) -0.002(5) 0.001(5)
O71 0.025(7) 0.041(7) 0.021(6) -0.006(5) 0.016(5) -0.004(6)
O72 0.012(6) 0.033(7) 0.015(6) 0.002(5) -0.002(5) 0.006(5)
O73 0.015(7) 0.046(9) 0.020(7) 0.000(6) 0.009(6) 0.009(6)
O74 0.014(6) 0.029(7) 0.018(7) 0.006(5) 0.002(5) 0.005(5)
O75 0.014(6) 0.025(7) 0.015(6) 0.004(5) 0.003(5) 0.003(5)
O76 0.015(7) 0.025(7) 0.016(6) 0.002(5) 0.004(5) 0.008(5)
O77 0.021(7) 0.029(7) 0.022(7) 0.007(5) 0.008(6) 0.008(6)
O78 0.020(8) 0.046(9) 0.057(11) 0.003(8) 0.007(7) 0.013(7)
O79 0.016(7) 0.021(6) 0.017(6) 0.002(5) -0.001(5) 0.003(5)
O80 0.012(6) 0.030(7) 0.011(6) 0.000(5) 0.000(5) 0.000(5)
O81 0.020(7) 0.024(7) 0.008(6) -0.001(5) -0.004(5) -0.007(5)
O82 0.019(7) 0.018(6) 0.010(6) -0.001(4) -0.005(5) 0.008(5)
O83 0.034(8) 0.015(6) 0.017(7) -0.007(5) -0.004(6) 0.012(6)
O84 0.038(9) 0.047(9) 0.028(8) -0.002(7) -0.015(7) 0.031(8)
O85 0.073(13) 0.026(8) 0.023(8) -0.001(6) 0.001(8) -0.014(8)
O86 0.020(7) 0.022(7) 0.011(6) -0.002(5) -0.007(5) 0.001(5)
O87 0.022(7) 0.022(7) 0.018(7) 0.000(5) -0.008(5) 0.003(5)
O88 0.022(7) 0.020(6) 0.013(6) 0.004(5) 0.004(5) 0.003(5)
O89 0.058(11) 0.037(9) 0.027(8) 0.008(6) -0.006(7) 0.024(8)
O90 0.025(7) 0.029(7) 0.015(7) 0.006(5) 0.005(5) 0.005(6)
O91 0.043(9) 0.019(7) 0.030(8) 0.002(6) 0.005(7) 0.011(6)
O92 0.031(8) 0.017(6) 0.020(7) -0.002(5) 0.007(6) 0.001(6)
O93 0.013(6) 0.013(6) 0.016(6) -0.001(5) 0.000(5) 0.003(5)
O94 0.012(6) 0.031(7) 0.019(7) 0.003(5) 0.000(5) 0.006(5)
O95 0.045(9) 0.030(8) 0.020(7) -0.008(6) -0.023(7) 0.008(7)
O96 0.018(7) 0.025(7) 0.012(6) 0.005(5) -0.001(5) 0.005(5)
O97 0.021(7) 0.027(7) 0.014(6) 0.006(5) -0.001(5) 0.000(5)
O98 0.057(11) 0.032(9) 0.030(8) 0.004(6) -0.012(8) -0.033(8)
O99 0.015(6) 0.019(6) 0.011(6) 0.000(5) -0.006(5) 0.007(5)
O100 0.026(7) 0.007(5) 0.009(6) 0.004(4) -0.001(5) 0.004(5)
O101 0.013(6) 0.022(7) 0.020(7) 0.005(5) 0.000(5) 0.005(5)
O102 0.022(7) 0.026(7) 0.015(6) -0.003(5) 0.000(5) 0.010(6)
O103 0.020(7) 0.023(7) 0.039(9) 0.004(6) 0.006(6) 0.002(6)
O104 0.012(6) 0.029(7) 0.018(6) 0.009(5) -0.003(5) 0.003(5)
O105 0.010(6) 0.025(6) 0.013(6) 0.003(5) 0.006(5) 0.007(5)
O106 0.011(6) 0.023(7) 0.017(6) -0.006(5) 0.001(5) 0.005(5)
O107 0.025(8) 0.039(8) 0.019(7) -0.015(6) 0.000(6) 0.011(6)
O108 0.020(7) 0.027(7) 0.019(7) -0.003(5) -0.010(5) 0.009(6)
O109 0.023(7) 0.009(6) 0.016(6) 0.004(4) 0.001(5) 0.001(5)
O110 0.017(7) 0.016(6) 0.012(6) 0.001(5) -0.002(5) 0.004(5)
O111 0.011(6) 0.013(6) 0.011(6) 0.004(4) 0.007(5) 0.004(5)
O112 0.019(7) 0.023(7) 0.013(6) -0.007(5) -0.005(5) 0.003(5)
O113 0.010(6) 0.015(6) 0.017(6) 0.003(5) 0.001(5) 0.002(5)
O114 0.010(6) 0.026(7) 0.017(6) 0.000(5) 0.005(5) 0.005(5)
O115 0.010(6) 0.017(6) 0.018(6) 0.001(5) 0.000(5) 0.003(5)
O116 0.003(5) 0.023(6) 0.009(6) -0.001(4) 0.000(4) 0.000(5)
O117 0.011(5) 0.014(5) 0.011(5) 0.004(4) -0.004(4) 0.004(4)
O118 0.010(6) 0.026(7) 0.007(6) 0.001(5) 0.002(5) 0.001(5)
O119 0.017(6) 0.009(5) 0.010(6) -0.003(4) 0.000(5) 0.001(5)
O120 0.007(6) 0.015(6) 0.011(6) -0.006(4) -0.002(4) 0.004(4)
O121 0.005(6) 0.019(6) 0.019(6) 0.000(5) -0.006(5) 0.000(5)
O122 0.006(4) 0.016(5) 0.011(4) 0.001(4) 0.001(4) 0.004(4)
O123 0.009(5) 0.017(5) 0.016(5) -0.002(4) 0.003(4) 0.004(4)
O124 0.013(5) 0.016(5) 0.014(5) -0.001(4) -0.004(4) -0.006(4)
O125 0.016(6) 0.012(6) 0.014(6) 0.006(4) 0.009(5) 0.004(5)
O126 0.006(4) 0.015(5) 0.016(5) 0.003(4) -0.003(4) 0.004(4)
O127 0.006(4) 0.019(5) 0.014(5) -0.001(4) -0.004(4) 0.000(4)
O128 0.007(6) 0.023(7) 0.022(7) -0.002(5) -0.007(5) 0.004(5)
O129 0.006(6) 0.018(6) 0.019(6) 0.003(5) 0.003(5) 0.004(5)
O130 0.014(5) 0.018(5) 0.011(5) -0.003(4) -0.005(4) 0.002(4)
O131 0.008(6) 0.014(6) 0.014(6) -0.002(4) -0.002(5) 0.006(5)
O132 0.013(6) 0.011(6) 0.018(6) 0.002(4) -0.002(5) -0.001(5)
O1W 0.024(8) 0.061(11) 0.048(10) 0.006(8) 0.008(7) 0.018(8)
O2W 0.060(11) 0.038(9) 0.018(8) -0.001(6) 0.010(7) 0.010(8)
O3W 0.075(11) 0.093(11) 0.092(12) -0.030(9) 0.045(10) -0.004(9)
O4W 0.031(8) 0.023(7) 0.026(7) 0.012(6) 0.002(6) 0.004(6)
O5W 0.046(11) 0.056(11) 0.048(11) -0.008(8) 0.012(9) 0.008(9)
O6W 0.076(15) 0.032(9) 0.079(14) 0.022(9) 0.009(11) -0.006(9)
O7W 0.15(2) 0.057(13) 0.087(17) 0.015(11) 0.034(16) 0.065(15)
O8W 0.075(13) 0.029(8) 0.040(10) -0.001(7) 0.003(9) 0.016(8)
O9W 0.082(15) 0.040(10) 0.056(12) -0.003(9) -0.003(11) -0.008(10)
O10W 0.056(13) 0.057(12) 0.100(17) -0.027(11) 0.014(12) -0.005(10)
O11W 0.058(12) 0.055(11) 0.051(11) 0.010(9) 0.003(9) 0.021(9)
O12W 0.040(9) 0.024(7) 0.039(9) 0.010(6) 0.014(7) 0.006(6)
O13W 0.14(2) 0.061(13) 0.045(12) -0.004(9) -0.019(12) 0.048(14)
O14W 0.12(2) 0.034(10) 0.059(13) 0.001(9) -0.008(13) 0.002(11)
O15W 0.083(12) 0.099(12) 0.100(12) -0.016(10) 0.031(10) 0.017(10)
O16W 0.15(3) 0.11(2) 0.24(4) 0.07(3) 0.00(3) 0.04(2)
O17W 0.095(13) 0.093(12) 0.132(14) 0.000(11) 0.015(11) 0.024(10)
C1 0.021(10) 0.021(10) 0.022(10) 0.004(7) -0.006(8) -0.001(8)
C2 0.023(10) 0.012(8) 0.010(8) 0.001(6) 0.002(7) -0.008(7)
C3 0.026(11) 0.030(11) 0.028(11) 0.017(9) -0.005(9) -0.002(9)
C4 0.09(2) 0.015(10) 0.016(11) 0.003(8) -0.009(12) -0.009(11)
C5 0.013(9) 0.024(9) 0.008(8) 0.001(7) -0.001(7) 0.003(7)
C6 0.017(6) 0.018(6) 0.010(6) 0.001(5) 0.003(5) 0.004(5)
C7 0.009(6) 0.016(6) 0.012(6) -0.002(5) -0.003(5) 0.000(5)
C8 0.008(8) 0.019(9) 0.023(10) -0.001(7) -0.005(7) 0.007(7)
C9 0.015(9) 0.020(9) 0.016(9) -0.006(7) 0.004(7) -0.002(7)
C10 0.014(9) 0.022(9) 0.009(8) -0.002(7) -0.003(7) 0.000(7)
C11 0.011(8) 0.010(8) 0.018(9) 0.002(6) -0.002(7) 0.007(6)
C12 0.017(9) 0.010(8) 0.026(10) 0.001(7) -0.009(8) 0.002(7)
C13 0.047(8) 0.033(7) 0.034(7) 0.004(6) 0.000(6) 0.010(6)
C14 0.044(14) 0.025(11) 0.042(13) -0.005(9) -0.009(11) 0.024(10)
C15 0.040(13) 0.022(10) 0.020(10) -0.004(7) 0.001(9) 0.022(9)
C16 0.029(11) 0.019(9) 0.011(9) -0.006(7) 0.001(8) 0.001(8)
C17 0.023(10) 0.014(9) 0.032(11) -0.003(8) 0.013(8) -0.008(8)
C18 0.015(9) 0.019(9) 0.023(10) 0.002(7) 0.002(7) 0.002(7)
C19 0.006(8) 0.042(12) 0.016(9) -0.002(8) -0.002(7) 0.006(8)
C20 0.016(10) 0.029(11) 0.032(11) 0.002(8) 0.000(8) 0.008(8)
C21 0.021(6) 0.019(6) 0.011(6) -0.004(5) 0.001(5) 0.004(5)
C22 0.015(9) 0.019(9) 0.017(9) 0.014(7) 0.011(7) 0.010(7)
C23 0.013(6) 0.016(6) 0.009(6) 0.002(5) -0.001(5) -0.004(5)
C24 0.005(8) 0.018(9) 0.025(10) 0.004(7) -0.001(7) 0.006(7)
C25 0.010(6) 0.016(6) 0.019(6) 0.002(5) -0.004(5) 0.003(5)
C26 0.024(10) 0.010(8) 0.014(9) 0.005(6) 0.003(7) 0.006(7)
C27 0.026(11) 0.027(10) 0.017(9) 0.007(7) 0.002(8) 0.016(8)
C28 0.019(10) 0.015(9) 0.032(11) -0.006(8) -0.014(8) 0.009(8)
C29 0.029(12) 0.045(13) 0.012(9) -0.004(8) -0.003(8) -0.001(10)
C30 0.013(9) 0.032(11) 0.025(10) -0.011(8) 0.002(8) 0.012(8)
C31 0.030(11) 0.035(11) 0.011(9) -0.002(8) 0.000(8) -0.005(9)
C32 0.028(11) 0.015(9) 0.027(11) -0.006(8) -0.005(9) -0.004(8)
C33 0.022(10) 0.030(10) 0.004(8) -0.003(7) 0.000(7) 0.010(8)
C34 0.009(6) 0.019(6) 0.011(6) 0.003(5) 0.002(5) 0.001(5)
C35 0.007(8) 0.016(8) 0.021(9) -0.002(7) -0.001(7) 0.007(7)
C36 0.011(9) 0.040(11) 0.010(9) 0.004(8) 0.004(7) 0.002(8)
C37 0.10(2) 0.023(12) 0.023(12) -0.006(9) 0.002(13) 0.006(13)
C38 0.028(11) 0.015(9) 0.041(12) 0.000(8) 0.003(9) 0.012(8)
C39 0.022(10) 0.007(8) 0.035(11) 0.004(7) 0.003(8) 0.007(7)
C40 0.021(10) 0.025(10) 0.028(11) 0.007(8) 0.000(9) -0.005(8)
C41 0.015(9) 0.015(8) 0.014(9) -0.002(6) 0.003(7) 0.006(7)
C42 0.011(6) 0.015(6) 0.012(6) -0.001(5) -0.004(5) 0.001(5)
C43 0.011(6) 0.017(6) 0.005(5) -0.003(5) -0.005(5) -0.001(5)
C44 0.009(6) 0.019(6) 0.015(6) 0.005(5) -0.002(5) 0.003(5)
C45 0.018(10) 0.046(13) 0.015(9) 0.012(8) 0.002(8) 0.003(9)
C46 0.020(6) 0.020(6) 0.014(6) 0.007(5) 0.006(5) 0.001(5)
C47 0.021(6) 0.026(6) 0.013(6) 0.002(5) 0.005(5) 0.000(5)
C48 0.022(10) 0.032(11) 0.011(9) 0.001(7) 0.004(7) 0.001(8)
C49 0.020(9) 0.021(9) 0.008(8) -0.002(6) -0.003(7) 0.000(7)
C50 0.007(8) 0.029(10) 0.022(10) 0.001(8) -0.002(7) 0.000(7)
C51 0.020(6) 0.018(6) 0.016(6) -0.004(5) 0.008(5) 0.006(5)
C52 0.034(12) 0.031(11) 0.023(11) -0.013(8) 0.008(9) 0.008(9)
C53 0.008(8) 0.021(9) 0.018(9) -0.002(7) 0.000(7) 0.003(7)
C54 0.006(8) 0.035(11) 0.022(10) 0.008(8) 0.003(7) 0.002(7)
C55 0.021(10) 0.020(9) 0.013(9) -0.007(7) 0.008(7) -0.004(7)
C56 0.024(10) 0.015(9) 0.012(9) -0.003(6) -0.009(7) 0.009(7)
C57 0.011(9) 0.022(9) 0.025(10) -0.007(8) 0.002(7) 0.007(7)
C58 0.014(9) 0.022(9) 0.026(10) 0.006(7) -0.004(8) 0.007(7)
C59 0.022(10) 0.011(8) 0.028(10) 0.001(7) 0.015(8) 0.007(7)
C60 0.018(10) 0.020(10) 0.036(12) 0.004(8) -0.002(9) -0.001(8)
C61 0.017(10) 0.035(12) 0.032(12) 0.009(9) -0.008(9) -0.001(9)
C62 0.014(9) 0.024(10) 0.037(12) -0.004(8) 0.002(8) 0.012(8)
C63 0.015(9) 0.019(9) 0.019(9) 0.009(7) -0.001(7) -0.002(7)
C64 0.021(10) 0.027(10) 0.019(10) -0.001(8) 0.006(8) 0.008(8)
C65 0.061(16) 0.026(11) 0.007(9) 0.003(7) -0.002(9) 0.005(10)
C66 0.021(10) 0.015(8) 0.019(9) 0.009(7) -0.005(7) 0.002(7)
C67 0.015(6) 0.014(6) 0.016(6) -0.006(5) 0.002(5) 0.005(5)
C68 0.025(10) 0.029(11) 0.012(9) -0.006(7) -0.013(8) 0.010(8)
C69 0.018(10) 0.026(10) 0.021(10) 0.010(7) 0.004(8) 0.004(8)
C70 0.015(6) 0.019(6) 0.010(6) 0.003(5) -0.001(5) 0.004(5)
C71 0.018(6) 0.021(6) 0.016(6) -0.006(5) -0.003(5) 0.001(5)
C72 0.020(6) 0.026(6) 0.018(6) -0.002(5) -0.004(5) 0.008(5)
K1 0.032(2) 0.026(2) 0.015(2) -0.0014(15) 0.0014(17) 0.0031(18)
K2 0.030(2) 0.028(2) 0.019(2) 0.0072(16) 0.0046(18) 0.0054(18)
K3 0.047(3) 0.030(2) 0.023(2) 0.0021(18) 0.004(2) 0.009(2)
K4 0.050(4) 0.043(3) 0.140(7) -0.017(4) 0.039(4) 0.003(3)
K5 0.076(5) 0.079(5) 0.087(6) 0.003(4) 0.020(4) 0.020(4)
O19W 0.050(11) 0.074(12) 0.025(8) -0.004(8) -0.001(8) 0.027(9)
O20W 0.055(12) 0.055(11) 0.031(9) -0.002(7) 0.012(8) -0.021(9)
O21W 0.048(11) 0.083(14) 0.033(10) -0.008(9) 0.008(8) 0.021(10)
O22W 0.10(2) 0.116(19) 0.047(13) 0.024(12) 0.010(13) 0.004(15)
O23W 0.039(10) 0.033(8) 0.047(10) 0.008(7) 0.005(8) -0.002(7)
O24W 0.14(2) 0.045(11) 0.054(13) -0.011(9) -0.011(13) 0.016(13)
O25W 0.083(16) 0.060(12) 0.048(12) 0.019(9) -0.013(10) -0.022(11)
O26W 0.068(14) 0.118(18) 0.024(9) -0.023(10) -0.013(9) 0.031(13)
O27W 0.148(14) 0.064(10) 0.053(10) 0.005(8) 0.008(10) 0.040(10)
O28W 0.100(13) 0.116(13) 0.082(12) -0.004(10) 0.006(10) 0.038(11)
O29W 0.28(5) 0.16(3) 0.08(2) 0.01(2) 0.04(3) 0.09(3)
Cd10 0.0305(10) 0.0244(9) 0.0296(10) 0.0005(7) 0.0028(8) 0.0042(8)
Cd11 0.0390(11) 0.0137(8) 0.0232(9) 0.0031(6) 0.0094(8) 0.0029(7)
O18W 0.037(12) 0.042(12) 0.036(11) 0.004(8) -0.005(9) 0.002(9)
Cd1B 0.0305(10) 0.0244(9) 0.0296(10) 0.0005(7) 0.0028(8) 0.0042(8)
Cd1C 0.0390(11) 0.0137(8) 0.0232(9) 0.0031(6) 0.0094(8) 0.0029(7)
O18B 0.037(12) 0.042(12) 0.036(11) 0.004(8) -0.005(9) 0.002(9)
O30W 0.079(16) 0.084(15) 0.052(13) 0.009(11) 0.005(11) 0.004(12)
O31W 0.034(9) 0.032(8) 0.034(9) 0.012(6) -0.008(7) 0.005(7)
O32W 0.045(11) 0.068(12) 0.055(11) 0.028(9) 0.030(9) 0.025(9)
O33W 0.068(13) 0.052(11) 0.041(10) 0.001(8) -0.001(9) 0.024(10)
O34W 0.087(15) 0.029(9) 0.068(13) 0.003(8) 0.031(11) 0.039(9)
O35W 0.066(14) 0.052(11) 0.058(13) 0.013(9) -0.004(10) 0.001(10)
O36W 0.094(17) 0.050(12) 0.069(14) -0.001(10) -0.016(12) 0.027(11)
O37W 0.108(13) 0.099(12) 0.101(13) 0.048(10) -0.001(11) 0.008(10)
O38W 0.108(14) 0.148(15) 0.109(14) 0.025(11) 0.027(11) 0.035(11)
O39W 0.130(15) 0.110(14) 0.138(15) -0.001(11) -0.005(12) 0.029(11)
O40W 0.11(2) 0.11(2) 0.16(3) -0.02(2) -0.04(2) 0.037(19)
O41W 0.15(3) 0.088(18) 0.11(2) 0.000(15) 0.05(2) 0.022(18)
O42W 0.21(4) 0.42(7) 0.25(5) -0.24(5) -0.10(4) 0.24(5)

loop_
_atom_type_symbol
_atom_type_description
_atom_type_scat_dispersion_real
_atom_type_scat_dispersion_imag
_atom_type_scat_source
C C 0.0033 0.0016 'International Tables Vol C Tables 4.2.6.8 and 6.1.1.4'
H H 0.0000 0.0000 'International Tables Vol C Tables 4.2.6.8 and 6.1.1.4'
O O 0.0106 0.0060 'International Tables Vol C Tables 4.2.6.8 and 6.1.1.4'
K K 0.2009 0.2494 'International Tables Vol C Tables 4.2.6.8 and 6.1.1.4'
Fe Fe 0.3463 0.8444 'International Tables Vol C Tables 4.2.6.8 and 6.1.1.4'
Cd Cd -0.8075 1.2024 'International Tables Vol C Tables 4.2.6.8 and 6.1.1.4'
Sb Sb -0.5866 1.5461 'International Tables Vol C Tables 4.2.6.8 and 6.1.1.4'

loop_
_geom_angle_atom_site_label_1
_geom_angle_atom_site_label_2
_geom_angle_atom_site_label_3
_geom_angle
_geom_angle_site_symmetry_1
_geom_angle_site_symmetry_3
O111 Sb1 O15 96.9(5) . .
O111 Sb1 O109 89.3(5) . .
O15 Sb1 O109 75.6(4) . .
O111 Sb1 O13 83.1(4) . .
O15 Sb1 O13 73.0(4) . .
O109 Sb1 O13 146.4(4) . .
O112 Sb2 O4 96.8(5) . .
O112 Sb2 O109 87.5(5) . .
O4 Sb2 O109 76.1(4) . .
O112 Sb2 O5 81.8(5) . .
O4 Sb2 O5 73.4(5) . .
O109 Sb2 O5 146.1(4) . .
O113 Sb3 O34 95.4(5) . .
O113 Sb3 O109 88.7(5) . .
O34 Sb3 O109 76.6(5) . .
O113 Sb3 O35 81.9(4) . .
O34 Sb3 O35 72.6(4) . .
O109 Sb3 O35 146.7(4) . .
O114 Sb4 O21 96.1(5) . .
O114 Sb4 O110 88.3(5) . .
O21 Sb4 O110 76.5(5) . .
O114 Sb4 O19 82.4(5) . .
O21 Sb4 O19 73.0(5) . .
O110 Sb4 O19 146.9(4) . .
O115 Sb5 O10 96.2(5) . .
O115 Sb5 O110 88.9(5) . .
O10 Sb5 O110 76.7(5) . .
O115 Sb5 O11 82.8(4) . .
O10 Sb5 O11 72.0(4) . .
O110 Sb5 O11 146.5(4) . .
O116 Sb6 O28 95.6(5) . .
O116 Sb6 O110 88.1(5) . .
O28 Sb6 O110 74.9(5) . .
O116 Sb6 O29 84.7(5) . .
O28 Sb6 O29 73.7(4) . .
O110 Sb6 O29 146.8(4) . .
O119 Sb7 O52 95.6(5) . .
O119 Sb7 O117 90.0(4) . .
O52 Sb7 O117 77.0(5) . .
O119 Sb7 O53 80.9(4) . .
O52 Sb7 O53 71.5(4) . .
O117 Sb7 O53 146.1(4) . .
O120 Sb8 O57 95.6(5) . .
O120 Sb8 O117 86.6(4) . .
O57 Sb8 O117 77.7(4) . .
O120 Sb8 O55 87.1(4) . .
O57 Sb8 O55 75.6(5) . .
O117 Sb8 O55 151.8(5) . .
O121 Sb9 O64 94.9(5) . .
O121 Sb9 O117 88.7(5) . .
O64 Sb9 O117 76.9(4) . .
O121 Sb9 O65 81.9(4) . .
O64 Sb9 O65 72.6(4) . .
O117 Sb9 O65 147.0(4) . .
O122 Sb10 O39 93.6(5) . .
O122 Sb10 O118 88.4(4) . .
O39 Sb10 O118 77.7(5) . .
O122 Sb10 O37 80.4(4) . .
O39 Sb10 O37 72.1(4) . .
O118 Sb10 O37 146.9(4) . .
O123 Sb11 O70 98.3(5) . .
O123 Sb11 O118 90.1(4) . .
O70 Sb11 O118 77.0(5) . .
O123 Sb11 O72 82.6(4) . .
O70 Sb11 O72 72.8(4) . .
O118 Sb11 O72 147.4(4) . .
O124 Sb12 O46 96.0(5) . .
O124 Sb12 O118 83.6(5) . .
O46 Sb12 O118 77.2(4) . .
O124 Sb12 O47 84.6(5) . .
O46 Sb12 O47 75.5(5) . .
O118 Sb12 O47 148.8(5) . .
O127 Sb13 O75 97.4(5) . .
O127 Sb13 O125 89.4(5) . .
O75 Sb13 O125 75.9(4) . .
O127 Sb13 O74 83.1(4) . .
O75 Sb13 O74 73.5(4) . .
O125 Sb13 O74 147.2(4) . .
O128 Sb14 O93 95.3(5) . .
O128 Sb14 O125 84.6(5) . .
O93 Sb14 O125 76.6(4) . .
O128 Sb14 O92 86.3(5) . .
O93 Sb14 O92 75.8(4) . .
O125 Sb14 O92 150.0(4) . .
O129 Sb15 O100 93.3(5) . .
O129 Sb15 O125 89.5(5) . .
O100 Sb15 O125 77.3(4) . .
O129 Sb15 O101 81.3(4) . .
O100 Sb15 O101 72.9(4) . .
O125 Sb15 O101 148.2(4) . .
O81 Sb16 O130 94.6(5) . .
O81 Sb16 O126 76.5(5) . .
O130 Sb16 O126 88.8(5) . .
O81 Sb16 O79 71.3(4) . .
O130 Sb16 O79 80.4(4) . .
O126 Sb16 O79 145.0(4) . .
O81 Sb16 K1 110.9(3) . .
O130 Sb16 K1 77.2(3) . .
O126 Sb16 K1 164.4(3) . .
O79 Sb16 K1 39.6(3) . .
O131 Sb17 O106 97.5(5) . .
O131 Sb17 O126 89.6(4) . .
O106 Sb17 O126 77.3(4) . .
O131 Sb17 O108 83.7(4) . .
O106 Sb17 O108 71.0(4) . .
O126 Sb17 O108 146.4(4) . .
O132 Sb18 O88 93.1(5) . .
O132 Sb18 O126 85.6(4) . .
O88 Sb18 O126 79.2(5) . .
O132 Sb18 O90 86.7(5) . .
O88 Sb18 O90 74.3(5) . .
O126 Sb18 O90 151.9(4) . .
O3 Cd1 O22 161.4(5) . .
O3 Cd1 O5 90.8(5) . .
O22 Cd1 O5 90.6(5) . .
O3 Cd1 O16W 95.4(11) . .
O22 Cd1 O16W 103.2(11) . .
O5 Cd1 O16W 83.3(10) . .
O3 Cd1 O19 94.3(5) . .
O22 Cd1 O19 90.8(5) . .
O5 Cd1 O19 159.5(4) . .
O16W Cd1 O19 76.4(10) . .
O3 Cd1 O114 70.3(4) . .
O22 Cd1 O114 94.7(4) . .
O5 Cd1 O114 129.7(4) . .
O16W Cd1 O114 142.4(11) . .
O19 Cd1 O114 70.5(4) . .
O9 Cd2 O16 162.6(4) . .
O9 Cd2 O102 81.2(4) . 1_556
O16 Cd2 O102 116.2(4) . 1_556
O9 Cd2 O13 96.1(4) . .
O16 Cd2 O13 89.0(4) . .
O102 Cd2 O13 74.2(4) 1_556 .
O9 Cd2 O11 89.2(4) . .
O16 Cd2 O11 92.7(4) . .
O102 Cd2 O11 84.1(4) 1_556 .
O13 Cd2 O11 156.5(4) . .
O9 Cd2 O111 69.9(4) . .
O16 Cd2 O111 96.4(4) . .
O102 Cd2 O111 130.9(4) 1_556 .
O13 Cd2 O111 70.6(4) . .
O11 Cd2 O111 132.3(4) . .
O9 Cd2 O115 94.1(4) . .
O16 Cd2 O115 70.1(4) . .
O102 Cd2 O115 155.7(4) 1_556 .
O13 Cd2 O115 130.1(4) . .
O11 Cd2 O115 72.0(4) . .
O111 Cd2 O115 67.6(3) . .
O9 Cd2 K3 133.6(3) . 1_556
O16 Cd2 K3 54.3(3) . 1_556
O102 Cd2 K3 82.3(3) 1_556 1_556
O13 Cd2 K3 120.3(3) . 1_556
O11 Cd2 K3 46.0(3) . 1_556
O111 Cd2 K3 145.6(2) . 1_556
O115 Cd2 K3 83.9(3) . 1_556
O27 Cd3 O33 165.7(4) . .
O27 Cd3 O38 116.0(4) . .
O33 Cd3 O38 78.3(4) . .
O27 Cd3 O35 90.5(4) . .
O33 Cd3 O35 90.2(4) . .
O38 Cd3 O35 84.4(4) . .
O27 Cd3 O29 89.9(4) . .
O33 Cd3 O29 95.7(4) . .
O38 Cd3 O29 72.0(4) . .
O35 Cd3 O29 153.9(4) . .
O27 Cd3 O116 98.2(4) . .
O33 Cd3 O116 71.5(4) . .
O38 Cd3 O116 128.3(4) . .
O35 Cd3 O116 135.1(4) . .
O29 Cd3 O116 70.5(4) . .
O27 Cd3 O113 70.5(4) . .
O33 Cd3 O113 96.1(4) . .
O38 Cd3 O113 156.3(4) . .
O35 Cd3 O113 72.6(4) . .
O29 Cd3 O113 131.6(4) . .
O116 Cd3 O113 69.3(4) . .
O27 Cd3 K2 51.6(3) . .
O33 Cd3 K2 133.5(3) . .
O38 Cd3 K2 85.7(3) . .
O35 Cd3 K2 44.5(3) . .
O29 Cd3 K2 120.4(3) . .
O116 Cd3 K2 144.6(3) . .
O113 Cd3 K2 81.7(3) . .
O27 Cd3 K5 145.4(3) . .
O33 Cd3 K5 45.8(3) . .
O38 Cd3 K5 45.3(3) . .
O35 Cd3 K5 111.9(3) . .
O29 Cd3 K5 58.3(3) . .
O116 Cd3 K5 84.6(3) . .
O113 Cd3 K5 140.1(3) . .
K2 Cd3 K5 130.58(14) . .
O40 Cd4 O51 166.5(4) . .
O40 Cd4 O36 90.3(4) . .
O51 Cd4 O36 103.2(4) . .
O40 Cd4 O53 91.9(4) . .
O51 Cd4 O53 91.8(4) . .
O36 Cd4 O53 75.2(4) . .
O40 Cd4 O37 91.4(4) . .
O51 Cd4 O37 90.5(4) . .
O36 Cd4 O37 80.9(4) . .
O53 Cd4 O37 155.9(4) . .
O40 Cd4 O122 95.0(4) . .
O51 Cd4 O122 73.0(4) . .
O36 Cd4 O122 151.7(4) . .
O53 Cd4 O122 132.1(4) . .
O37 Cd4 O122 71.3(4) . .
O40 Cd4 O119 69.2(4) . .
O51 Cd4 O119 100.1(4) . .
O36 Cd4 O119 138.1(4) . .
O53 Cd4 O119 69.7(4) . .
O37 Cd4 O119 133.3(4) . .
O122 Cd4 O119 68.9(3) . .
O40 Cd4 K2 139.3(3) . .
O51 Cd4 K2 46.9(3) . .
O36 Cd4 K2 75.7(3) . .
O53 Cd4 K2 119.8(3) . .
O37 Cd4 K2 49.2(3) . .
O122 Cd4 K2 82.4(3) . .
O119 Cd4 K2 142.5(2) . .
O63 Cd5 O69 162.9(4) . .
O63 Cd5 O80 96.9(4) . .
O69 Cd5 O80 99.8(4) . .
O63 Cd5 O72 96.3(4) . .
O69 Cd5 O72 91.3(4) . .
O80 Cd5 O72 75.1(4) . .
O63 Cd5 O65 89.6(4) . .
O69 Cd5 O65 88.9(4) . .
O80 Cd5 O65 83.2(4) . .
O72 Cd5 O65 158.1(4) . .
O63 Cd5 O123 70.9(4) . .
O69 Cd5 O123 97.2(4) . .
O80 Cd5 O123 143.4(4) . .
O72 Cd5 O123 72.3(4) . .
O65 Cd5 O123 129.4(4) . .
O63 Cd5 O121 94.0(4) . .
O69 Cd5 O121 69.6(4) . .
O80 Cd5 O121 149.4(4) . .
O72 Cd5 O121 131.8(4) . .
O65 Cd5 O121 68.4(4) . .
O123 Cd5 O121 67.1(4) . .
O63 Cd5 K1 133.6(3) . .
O69 Cd5 K1 49.2(3) . .
O80 Cd5 K1 75.7(3) . .
O72 Cd5 K1 124.3(3) . .
O65 Cd5 K1 44.3(3) . .
O123 Cd5 K1 137.7(3) . .
O121 Cd5 K1 76.1(3) . .
O82 Cd6 O76 167.0(4) . .
O82 Cd6 O66 84.5(4) . .
O76 Cd6 O66 108.2(4) . .
O82 Cd6 O79 88.9(4) . .
O76 Cd6 O79 90.0(4) . .
O66 Cd6 O79 83.7(4) . .
O82 Cd6 O127 72.0(4) . .
O76 Cd6 O127 99.9(4) . .
O66 Cd6 O127 132.6(4) . .
O79 Cd6 O127 134.4(4) . .
O82 Cd6 O74 95.4(4) . .
O76 Cd6 O74 91.4(4) . .
O66 Cd6 O74 70.4(4) . .
O79 Cd6 O74 153.2(4) . .
O127 Cd6 O74 71.5(4) . .
O82 Cd6 O130 97.1(4) . .
O76 Cd6 O130 70.3(4) . .
O66 Cd6 O130 155.4(4) . .
O79 Cd6 O130 71.8(4) . .
O127 Cd6 O130 70.2(4) . .
O74 Cd6 O130 133.4(4) . .
O82 Cd6 K1 132.6(3) . .
O76 Cd6 K1 49.8(3) . .
O66 Cd6 K1 82.1(3) . .
O79 Cd6 K1 44.6(3) . .
O127 Cd6 K1 143.2(3) . .
O74 Cd6 K1 121.8(3) . .
O130 Cd6 K1 78.8(3) . .
O99 Cd7 O105 166.6(4) . .
O99 Cd7 O12 83.6(4) . 1_554
O105 Cd7 O12 109.8(4) . 1_554
O99 Cd7 O108 93.8(4) . .
O105 Cd7 O108 91.0(4) . .
O12 Cd7 O108 72.7(4) 1_554 .
O99 Cd7 O129 94.8(4) . .
O105 Cd7 O129 73.2(4) . .
O12 Cd7 O129 151.6(4) 1_554 .
O108 Cd7 O129 135.6(4) . .
O99 Cd7 O101 89.6(4) . .
O105 Cd7 O101 92.0(4) . .
O12 Cd7 O101 79.9(4) 1_554 .
O108 Cd7 O101 151.8(4) . .
O129 Cd7 O101 71.7(4) . .
O99 Cd7 O131 68.8(4) . .
O105 Cd7 O131 100.9(4) . .
O12 Cd7 O131 133.7(4) 1_554 .
O108 Cd7 O131 73.0(4) . .
O129 Cd7 O131 69.9(4) . .
O101 Cd7 O131 133.6(4) . .
O99 Cd7 K3 136.0(3) . .
O105 Cd7 K3 50.4(3) . .
O12 Cd7 K3 77.2(3) 1_554 .
O108 Cd7 K3 116.9(3) . .
O129 Cd7 K3 84.8(3) . .
O101 Cd7 K3 48.4(3) . .
O131 Cd7 K3 147.3(3) . .
O32 Cd8 O45 114.8(5) 1_565 .
O32 Cd8 O1W 95.1(6) 1_565 .
O45 Cd8 O1W 149.7(5) . .
O32 Cd8 O2W 113.6(5) 1_565 .
O45 Cd8 O2W 84.6(5) . .
O1W Cd8 O2W 88.0(6) . .
O32 Cd8 O55 89.0(5) 1_565 .
O45 Cd8 O55 82.5(4) . .
O1W Cd8 O55 93.6(5) . .
O2W Cd8 O55 157.1(5) . .
O32 Cd8 O49 167.3(5) 1_565 .
O45 Cd8 O49 69.5(4) . .
O1W Cd8 O49 80.2(5) . .
O2W Cd8 O49 78.2(5) . .
O55 Cd8 O49 79.6(4) . .
O8 Cd9 O3W 84.7(7) 1_564 .
O8 Cd9 O94 111.5(5) 1_564 .
O3W Cd9 O94 163.7(7) . .
O8 Cd9 O4W 113.1(5) 1_564 .
O3W Cd9 O4W 91.5(7) . .
O94 Cd9 O4W 80.8(4) . .
O8 Cd9 O90 92.1(5) 1_564 .
O3W Cd9 O90 97.8(7) . .
O94 Cd9 O90 83.8(4) . .
O4W Cd9 O90 154.0(4) . .
O8 Cd9 O104 170.9(5) 1_564 .
O3W Cd9 O104 94.6(7) . .
O94 Cd9 O104 69.7(4) . .
O4W Cd9 O104 76.0(4) . .
O90 Cd9 O104 79.0(4) . .
O112 Fe1 O114 89.9(5) . .
O112 Fe1 O115 173.9(5) . .
O114 Fe1 O115 95.2(5) . .
O112 Fe1 O113 95.1(5) . .
O114 Fe1 O113 174.2(5) . .
O115 Fe1 O113 80.0(5) . .
O112 Fe1 O111 96.6(5) . .
O114 Fe1 O111 80.5(4) . .
O115 Fe1 O111 87.6(5) . .
O113 Fe1 O111 95.9(5) . .
O112 Fe1 O116 80.6(5) . .
O114 Fe1 O116 95.5(5) . .
O115 Fe1 O116 95.5(5) . .
O113 Fe1 O116 88.2(5) . .
O111 Fe1 O116 175.2(5) . .
O9 Fe2 O3 164.5(5) . .
O9 Fe2 O1 90.9(5) . .
O3 Fe2 O1 79.5(5) . .
O9 Fe2 O7 79.6(5) . .
O3 Fe2 O7 90.8(5) . .
O1 Fe2 O7 103.6(5) . .
O9 Fe2 O114 104.4(5) . .
O3 Fe2 O114 87.7(5) . .
O1 Fe2 O114 160.9(5) . .
O7 Fe2 O114 90.7(5) . .
O9 Fe2 O111 85.2(5) . .
O3 Fe2 O111 106.8(5) . .
O1 Fe2 O111 90.0(5) . .
O7 Fe2 O111 159.6(5) . .
O114 Fe2 O111 80.1(5) . .
O25 Fe3 O16 89.7(5) . .
O25 Fe3 O27 80.7(5) . .
O16 Fe3 O27 163.2(5) . .
O25 Fe3 O17 103.9(5) . .
O16 Fe3 O17 79.0(5) . .
O27 Fe3 O17 89.8(5) . .
O25 Fe3 O115 90.1(5) . .
O16 Fe3 O115 86.0(5) . .
O27 Fe3 O115 107.6(5) . .
O17 Fe3 O115 159.4(5) . .
O25 Fe3 O113 159.5(5) . .
O16 Fe3 O113 107.3(5) . .
O27 Fe3 O113 85.2(5) . .
O17 Fe3 O113 90.7(5) . .
O115 Fe3 O113 80.2(5) . .
O25 Fe3 K2 95.7(4) . .
O16 Fe3 K2 118.9(3) . .
O27 Fe3 K2 49.3(4) . .
O17 Fe3 K2 40.6(3) . .
O115 Fe3 K2 154.4(3) . .
O113 Fe3 K2 86.1(3) . .
O33 Fe4 O22 162.9(5) . .
O33 Fe4 O112 105.1(5) . .
O22 Fe4 O112 87.2(5) . .
O33 Fe4 O23 91.6(5) . .
O22 Fe4 O23 79.3(5) . .
O112 Fe4 O23 159.5(5) . .
O33 Fe4 O31 79.4(5) . .
O22 Fe4 O31 88.7(5) . .
O112 Fe4 O31 90.8(5) . .
O23 Fe4 O31 104.0(5) . .
O33 Fe4 O116 86.2(5) . .
O22 Fe4 O116 107.8(5) . .
O112 Fe4 O116 80.7(4) . .
O23 Fe4 O116 88.8(5) . .
O31 Fe4 O116 160.9(5) . .
O33 Fe4 K5 48.6(4) . .
O22 Fe4 K5 118.5(4) . .
O112 Fe4 K5 153.7(4) . .
O23 Fe4 K5 44.2(4) . .
O31 Fe4 K5 84.8(4) . .
O116 Fe4 K5 95.2(3) . .
O120 Fe5 O124 96.6(5) . .
O120 Fe5 O119 93.3(5) . .
O124 Fe5 O119 168.9(5) . .
O120 Fe5 O123 170.6(5) . .
O124 Fe5 O123 91.7(5) . .
O119 Fe5 O123 78.9(4) . .
O120 Fe5 O122 78.9(4) . .
O124 Fe5 O122 97.8(5) . .
O119 Fe5 O122 88.9(4) . .
O123 Fe5 O122 95.5(4) . .
O120 Fe5 O121 98.2(5) . .
O124 Fe5 O121 79.4(5) . .
O119 Fe5 O121 94.3(4) . .
O123 Fe5 O121 87.7(5) . .
O122 Fe5 O121 175.8(5) . .
O40 Fe6 O63 164.4(5) . .
O40 Fe6 O41 79.5(5) . .
O63 Fe6 O41 92.3(5) . .
O40 Fe6 O119 86.0(5) . .
O63 Fe6 O119 105.0(5) . .
O41 Fe6 O119 159.6(5) . .
O40 Fe6 O123 106.1(5) . .
O63 Fe6 O123 87.1(5) . .
O41 Fe6 O123 90.5(5) . .
O119 Fe6 O123 79.9(4) . .
O40 Fe6 O61 91.5(5) . .
O63 Fe6 O61 77.8(5) . .
O41 Fe6 O61 105.5(5) . .
O119 Fe6 O61 88.9(5) . .
O123 Fe6 O61 158.3(5) . .
O45 Fe7 O120 93.8(5) . .
O45 Fe7 O122 118.0(5) . .
O120 Fe7 O122 79.7(4) . .
O45 Fe7 O43 80.1(5) . .
O120 Fe7 O43 161.4(5) . .
O122 Fe7 O43 87.6(5) . .
O45 Fe7 O49 82.5(5) . .
O120 Fe7 O49 88.5(5) . .
O122 Fe7 O49 156.7(5) . .
O43 Fe7 O49 107.9(5) . .
O45 Fe7 O51 151.7(5) . .
O120 Fe7 O51 105.1(5) . .
O122 Fe7 O51 86.4(4) . .
O43 Fe7 O51 87.6(5) . .
O49 Fe7 O51 77.2(5) . .
O45 Fe7 K2 113.1(4) . .
O120 Fe7 K2 152.7(3) . .
O122 Fe7 K2 90.9(3) . .
O43 Fe7 K2 39.6(4) . .
O49 Fe7 K2 90.5(4) . .
O51 Fe7 K2 48.4(3) . .
O124 Fe8 O69 107.0(5) . .
O124 Fe8 O59 156.1(5) . .
O69 Fe8 O59 95.0(5) . .
O124 Fe8 O121 81.5(5) . .
O69 Fe8 O121 87.6(5) . .
O59 Fe8 O121 90.6(5) . .
O124 Fe8 O67 92.2(5) . .
O69 Fe8 O67 78.8(5) . .
O59 Fe8 O67 101.1(5) . .
O121 Fe8 O67 162.7(5) . .
O124 Fe8 O58 86.3(5) . .
O69 Fe8 O58 160.1(5) . .
O59 Fe8 O58 75.0(6) . .
O121 Fe8 O58 109.4(5) . .
O67 Fe8 O58 86.1(6) . .
O124 Fe8 K1 158.2(4) . .
O69 Fe8 K1 53.4(4) . .
O59 Fe8 K1 41.7(4) . .
O121 Fe8 K1 87.7(3) . .
O67 Fe8 K1 92.6(4) . .
O58 Fe8 K1 115.2(4) . .
O132 Fe9 O128 96.1(5) . .
O132 Fe9 O130 99.1(5) . .
O128 Fe9 O130 79.5(5) . .
O132 Fe9 O131 92.7(5) . .
O128 Fe9 O131 170.5(5) . .
O130 Fe9 O131 95.6(5) . .
O132 Fe9 O129 79.8(5) . .
O128 Fe9 O129 96.8(5) . .
O130 Fe9 O129 176.1(5) . .
O131 Fe9 O129 88.2(4) . .
O132 Fe9 O127 170.3(5) . .
O128 Fe9 O127 92.5(5) . .
O130 Fe9 O127 86.8(5) . .
O131 Fe9 O127 79.0(4) . .
O129 Fe9 O127 94.9(4) . .
O128 Fe10 O76 107.7(5) . .
O128 Fe10 O86 157.8(5) . .
O76 Fe10 O86 91.3(5) . .
O128 Fe10 O77 91.3(5) . .
O76 Fe10 O77 79.8(5) . .
O86 Fe10 O77 103.6(5) . .
O128 Fe10 O130 80.9(5) . .
O76 Fe10 O130 85.4(5) . .
O86 Fe10 O130 89.6(5) . .
O77 Fe10 O130 160.4(5) . .
O128 Fe10 O87 88.0(5) . .
O76 Fe10 O87 157.1(5) . .
O86 Fe10 O87 77.7(5) . .
O77 Fe10 O87 83.4(5) . .
O130 Fe10 O87 114.1(5) . .
O128 Fe10 K1 154.1(4) . .
O76 Fe10 K1 49.5(4) . .
O86 Fe10 K1 41.8(3) . .
O77 Fe10 K1 95.3(4) . .
O130 Fe10 K1 84.6(3) . .
O87 Fe10 K1 117.6(3) . .
O94 Fe11 O132 94.9(5) . .
O94 Fe11 O105 152.5(5) . .
O132 Fe11 O105 103.3(5) . .
O94 Fe11 O129 116.8(5) . .
O132 Fe11 O129 79.7(5) . .
O105 Fe11 O129 87.0(5) . .
O94 Fe11 O104 83.7(5) . .
O132 Fe11 O104 86.9(5) . .
O105 Fe11 O104 77.0(5) . .
O129 Fe11 O104 156.2(5) . .
O94 Fe11 O96 80.7(5) . .
O132 Fe11 O96 162.0(5) . .
O105 Fe11 O96 87.5(5) . .
O129 Fe11 O96 86.7(5) . .
O104 Fe11 O96 109.7(5) . .
O99 Fe12 O82 166.2(5) . .
O99 Fe12 O131 83.5(5) . .
O82 Fe12 O131 105.7(5) . .
O99 Fe12 O83 91.7(5) . .
O82 Fe12 O83 78.3(5) . .
O131 Fe12 O83 90.0(5) . .
O99 Fe12 O97 79.3(5) . .
O82 Fe12 O97 93.4(5) . .
O131 Fe12 O97 159.3(5) . .
O83 Fe12 O97 101.9(5) . .
O99 Fe12 O127 105.3(5) . .
O82 Fe12 O127 86.6(5) . .
O131 Fe12 O127 80.7(4) . .
O83 Fe12 O127 159.4(5) . .
O97 Fe12 O127 92.8(5) . .
C1 O1 Fe2 117.2(12) . .
C2 O3 Fe2 118.4(10) . .
C2 O3 Cd1 125.0(10) . .
Fe2 O3 Cd1 110.0(6) . .
C3 O4 Sb2 121.9(11) . .
C4 O5 Cd1 98.7(14) . .
C4 O5 Sb2 109.7(14) . .
Cd1 O5 Sb2 100.8(5) . .
C4 O6 K4 143.1(17) . .
C5 O7 Fe2 115.3(11) . .
C5 O8 Cd9 113.8(11) . 1_546
C6 O9 Fe2 118.8(10) . .
C6 O9 Cd2 125.3(10) . .
Fe2 O9 Cd2 110.7(6) . .
C7 O10 Sb5 123.3(10) . .
C8 O11 Sb5 108.0(10) . .
C8 O11 Cd2 102.5(10) . .
Sb5 O11 Cd2 96.0(4) . .
C8 O11 K3 133.5(11) . 1_556
Sb5 O11 K3 112.4(4) . 1_556
Cd2 O11 K3 95.3(4) . 1_556
C8 O12 Cd7 138.0(11) . 1_556
C9 O13 Sb1 112.0(10) . .
C9 O13 Cd2 102.3(10) . .
Sb1 O13 Cd2 97.3(4) . .
C10 O15 Sb1 122.4(10) . .
C11 O16 Fe3 118.2(10) . .
C11 O16 Cd2 125.0(10) . .
Fe3 O16 Cd2 108.8(5) . .
C11 O16 K3 104.7(9) . 1_556
Fe3 O16 K3 101.4(5) . 1_556
Cd2 O16 K3 91.8(4) . 1_556
C12 O17 Fe3 118.2(10) . .
C12 O17 K2 130.1(10) . .
Fe3 O17 K2 110.7(5) . .
C12 O18 K4 126.0(12) . 1_565
C13 O19 Sb4 109.3(14) . .
C13 O19 Cd1 99.7(13) . .
Sb4 O19 Cd1 99.7(5) . .
C14 O21 Sb4 120.9(12) . .
C15 O22 Fe4 117.3(10) . .
C15 O22 Cd1 123.9(10) . .
Fe4 O22 Cd1 110.8(6) . .
C16 O23 Fe4 117.3(11) . .
C16 O23 K5 130.8(11) . .
Fe4 O23 K5 104.7(5) . .
C17 O25 Fe3 117.0(11) . .
C17 O25 K3 129.0(11) . 1_556
Fe3 O25 K3 113.4(5) . 1_556
C17 O26 K4 151.0(14) . 1_665
C18 O27 Fe3 114.7(10) . .
C18 O27 Cd3 125.9(10) . .
Fe3 O27 Cd3 108.1(5) . .
C18 O27 K2 108.3(9) . .
Fe3 O27 K2 100.6(5) . .
Cd3 O27 K2 94.2(4) . .
C19 O28 Sb6 123.1(10) . .
C20 O29 Sb6 113.7(11) . .
C20 O29 Cd3 100.4(11) . .
Sb6 O29 Cd3 96.5(5) . .
C20 O29 K5 135.3(11) . .
Sb6 O29 K5 109.9(4) . .
Cd3 O29 K5 83.6(4) . .
C21 O31 Fe4 116.0(11) . .
C21 O32 Cd8 115.5(12) . 1_545
C22 O33 Fe4 118.2(10) . .
C22 O33 Cd3 126.6(10) . .
Fe4 O33 Cd3 107.6(5) . .
C22 O33 K5 95.1(8) . .
Fe4 O33 K5 101.2(5) . .
Cd3 O33 K5 101.7(5) . .
C23 O34 Sb3 124.5(10) . .
C24 O35 Cd3 101.0(10) . .
C24 O35 Sb3 108.2(10) . .
Cd3 O35 Sb3 95.1(4) . .
C24 O35 K2 135.4(11) . .
Cd3 O35 K2 96.9(4) . .
Sb3 O35 K2 110.5(4) . .
C24 O36 Cd4 137.0(11) . .
C25 O37 Cd4 98.7(10) . .
C25 O37 Sb10 109.1(10) . .
Cd4 O37 Sb10 95.4(4) . .
C25 O37 K2 137.9(10) . .
Cd4 O37 K2 92.3(4) . .
Sb10 O37 K2 110.1(4) . .
C25 O38 Cd3 128.5(11) . .
C25 O38 K5 130.7(11) . .
Cd3 O38 K5 100.0(4) . .
C26 O39 Sb10 124.1(10) . .
C27 O40 Fe6 118.1(10) . .
C27 O40 Cd4 123.9(10) . .
Fe6 O40 Cd4 110.5(5) . .
C28 O41 Fe6 116.8(11) . .
C29 O43 Fe7 115.1(12) . .
C29 O43 K2 129.2(11) . .
Fe7 O43 K2 110.7(5) . .
C30 O45 Fe7 117.0(11) . .
C30 O45 Cd8 114.4(9) . .
Fe7 O45 Cd8 107.6(6) . .
C31 O46 Sb12 118.8(10) . .
C32 O47 Sb12 114.2(13) . .
C32 O48 K5 141.8(15) . 1_565
C33 O49 Fe7 118.5(11) . .
C33 O49 Cd8 139.2(11) . .
Fe7 O49 Cd8 100.2(5) . .
C34 O51 Fe7 117.2(9) . .
C34 O51 Cd4 123.3(10) . .
Fe7 O51 Cd4 104.9(5) . .
C34 O51 K2 107.2(9) . .
Fe7 O51 K2 100.0(4) . .
Cd4 O51 K2 100.5(4) . .
C35 O52 Sb7 123.9(10) . .
C36 O53 Sb7 109.5(11) . .
C36 O53 Cd4 103.8(11) . .
Sb7 O53 Cd4 98.7(4) . .
C37 O55 Sb8 113.1(13) . .
C37 O55 Cd8 130.7(13) . .
Sb8 O55 Cd8 115.8(5) . .
C38 O57 Sb8 118.1(11) . .
C39 O58 Fe8 119.7(12) . .
C40 O59 Fe8 120.9(12) . .
C40 O59 K1 129.4(11) . .
Fe8 O59 K1 108.6(6) . .
C41 O61 Fe6 117.7(10) . .
C41 O62 Cd11 116.0(11) . .
C42 O63 Fe6 119.7(10) . .
C42 O63 Cd5 125.5(10) . .
Fe6 O63 Cd5 107.7(5) . .
C43 O64 Sb9 124.5(10) . .
C44 O65 Sb9 111.1(10) . .
C44 O65 Cd5 95.2(9) . .
Sb9 O65 Cd5 97.7(4) . .
C44 O65 K1 139.1(10) . .
Sb9 O65 K1 105.7(4) . .
Cd5 O65 K1 97.0(4) . .
C44 O66 Cd6 129.6(11) . .
C45 O67 Fe8 117.8(12) . .
C46 O69 Fe8 116.8(10) . .
C46 O69 Cd5 123.8(11) . .
Fe8 O69 Cd5 108.3(5) . .
C46 O69 K1 108.6(9) . .
Fe8 O69 K1 95.4(5) . .
Cd5 O69 K1 98.2(4) . .
C47 O70 Sb11 123.3(10) . .
C48 O72 Cd5 104.7(11) . .
C48 O72 Sb11 109.6(11) . .
Cd5 O72 Sb11 96.4(4) . .
C49 O74 Sb13 112.1(10) . .
C49 O74 Cd6 99.3(10) . .
Sb13 O74 Cd6 94.8(4) . .
C50 O75 Sb13 124.6(10) . .
C51 O76 Fe10 115.8(10) . .
C51 O76 Cd6 124.3(10) . .
Fe10 O76 Cd6 106.4(5) . .
C51 O76 K1 110.2(9) . .
Fe10 O76 K1 100.1(5) . .
Cd6 O76 K1 95.6(4) . .
C52 O77 Fe10 116.8(13) . .
C52 O77 Cd1B 139.5(13) . .
Fe10 O77 Cd1B 103.4(5) . .
C53 O79 Sb16 111.4(10) . .
C53 O79 Cd6 101.6(10) . .
Sb16 O79 Cd6 96.1(4) . .
C53 O79 K1 135.9(10) . .
Sb16 O79 K1 106.1(4) . .
Cd6 O79 K1 96.7(4) . .
C53 O80 Cd5 137.6(12) . .
C54 O81 Sb16 124.9(11) . .
C55 O82 Fe12 120.0(10) . .
C55 O82 Cd6 126.5(9) . .
Fe12 O82 Cd6 106.3(5) . .
C56 O83 Fe12 117.9(11) . .
C57 O86 Fe10 120.4(11) . .
C57 O86 K1 129.7(11) . .
Fe10 O86 K1 108.4(5) . .
C58 O87 Fe10 115.2(10) . .
C58 O87 Cd1B 112.4(10) . .
Fe10 O87 Cd1B 103.5(6) . .
C59 O88 Sb18 120.1(10) . .
C60 O90 Sb18 112.9(12) . .
C60 O90 Cd9 130.5(12) . .
Sb18 O90 Cd9 116.3(5) . .
C61 O91 Cd10 117.1(13) . .
C61 O92 Sb14 113.6(11) . .
C61 O92 Cd1B 131.2(12) . .
Sb14 O92 Cd1B 115.2(6) . .
C62 O93 Sb14 119.2(10) . .
C63 O94 Fe11 116.2(10) . .
C63 O94 Cd9 114.0(10) . .
Fe11 O94 Cd9 106.7(5) . .
C64 O95 K4 162.1(13) . 1_564
C64 O96 Fe11 115.4(11) . .
C64 O96 K3 129.5(11) . .
Fe11 O96 K3 111.4(5) . .
C65 O97 Fe12 117.2(12) . .
C65 O98 O18B 132(3) . 1_545
C65 O98 Cd10 126.1(16) . 1_545
C66 O99 Fe12 118.1(10) . .
C66 O99 Cd7 125.6(10) . .
Fe12 O99 Cd7 111.5(5) . .
C67 O100 Sb15 123.5(10) . .
C68 O101 Sb15 106.2(11) . .
C68 O101 Cd7 102.0(10) . .
Sb15 O101 Cd7 93.6(4) . .
C68 O101 K3 136.8(11) . .
Sb15 O101 K3 113.5(4) . .
Cd7 O101 K3 92.0(4) . .
C68 O102 Cd2 133.0(12) . 1_554
C69 O104 Fe11 119.4(11) . .
C69 O104 Cd9 138.3(11) . .
Fe11 O104 Cd9 100.0(5) . .
C70 O105 Fe11 118.7(10) . .
C70 O105 Cd7 123.7(10) . .
Fe11 O105 Cd7 104.7(5) . .
C70 O105 K3 106.2(9) . .
Fe11 O105 K3 103.3(5) . .
Cd7 O105 K3 96.0(4) . .
C71 O106 Sb17 124.5(11) . .
C72 O108 Sb17 110.6(11) . .
C72 O108 Cd7 102.8(11) . .
Sb17 O108 Cd7 93.9(4) . .
Sb3 O109 Sb1 118.9(5) . .
Sb3 O109 Sb2 118.3(5) . .
Sb1 O109 Sb2 117.0(5) . .
Sb5 O110 Sb6 118.9(5) . .
Sb5 O110 Sb4 116.8(5) . .
Sb6 O110 Sb4 118.5(5) . .
Sb1 O111 Fe1 128.6(6) . .
Sb1 O111 Fe2 120.8(5) . .
Fe1 O111 Fe2 98.9(5) . .
Sb1 O111 Cd2 104.8(4) . .
Fe1 O111 Cd2 103.3(4) . .
Fe2 O111 Cd2 94.0(4) . .
Sb2 O112 Fe1 131.1(6) . .
Sb2 O112 Fe4 119.8(6) . .
Fe1 O112 Fe4 101.0(6) . .
Sb3 O113 Fe3 120.8(6) . .
Sb3 O113 Fe1 129.0(6) . .
Fe3 O113 Fe1 99.6(5) . .
Sb3 O113 Cd3 104.7(5) . .
Fe3 O113 Cd3 95.2(4) . .
Fe1 O113 Cd3 100.7(4) . .
Sb4 O114 Fe1 130.4(6) . .
Sb4 O114 Fe2 120.3(6) . .
Fe1 O114 Fe2 100.4(5) . .
Sb4 O114 Cd1 102.8(5) . .
Fe1 O114 Cd1 102.9(5) . .
Fe2 O114 Cd1 91.9(4) . .
Sb5 O115 Fe1 129.0(6) . .
Sb5 O115 Fe3 120.4(6) . .
Fe1 O115 Fe3 100.2(5) . .
Sb5 O115 Cd2 104.4(5) . .
Fe1 O115 Cd2 101.4(5) . .
Fe3 O115 Cd2 94.5(4) . .
Sb6 O116 Fe4 121.6(5) . .
Sb6 O116 Fe1 130.4(6) . .
Fe4 O116 Fe1 97.6(5) . .
Sb6 O116 Cd3 104.0(4) . .
Fe4 O116 Cd3 94.2(4) . .
Fe1 O116 Cd3 101.7(4) . .
Sb9 O117 Sb7 117.4(5) . .
Sb9 O117 Sb8 119.8(5) . .
Sb7 O117 Sb8 116.5(5) . .
Sb10 O118 Sb11 118.0(6) . .
Sb10 O118 Sb12 117.1(5) . .
Sb11 O118 Sb12 119.7(5) . .
Sb7 O119 Fe6 122.1(5) . .
Sb7 O119 Fe5 127.9(6) . .
Fe6 O119 Fe5 100.6(5) . .
Sb7 O119 Cd4 104.5(4) . .
Fe6 O119 Cd4 94.0(4) . .
Fe5 O119 Cd4 100.3(4) . .
Sb8 O120 Fe5 132.9(6) . .
Sb8 O120 Fe7 120.2(5) . .
Fe5 O120 Fe7 103.1(5) . .
Sb9 O121 Fe8 122.3(6) . .
Sb9 O121 Fe5 129.4(6) . .
Fe8 O121 Fe5 97.2(5) . .
Sb9 O121 Cd5 106.7(5) . .
Fe8 O121 Cd5 92.9(4) . .
Fe5 O121 Cd5 101.0(4) . .
Sb10 O122 Fe7 119.6(5) . .
Sb10 O122 Fe5 128.9(5) . .
Fe7 O122 Fe5 97.9(5) . .
Sb10 O122 Cd4 107.9(5) . .
Fe7 O122 Cd4 94.4(4) . .
Fe5 O122 Cd4 101.8(4) . .
Sb11 O123 Fe6 121.6(6) . .
Sb11 O123 Fe5 126.8(6) . .
Fe6 O123 Fe5 100.6(5) . .
Sb11 O123 Cd5 103.3(4) . .
Fe6 O123 Cd5 94.2(4) . .
Fe5 O123 Cd5 104.2(5) . .
Sb12 O124 Fe8 121.5(6) . .
Sb12 O124 Fe5 134.3(6) . .
Fe8 O124 Fe5 101.8(5) . .
Sb15 O125 Sb13 118.4(5) . .
Sb15 O125 Sb14 117.2(5) . .
Sb13 O125 Sb14 118.9(5) . .
Sb16 O126 Sb17 119.3(5) . .
Sb16 O126 Sb18 118.6(5) . .
Sb17 O126 Sb18 116.5(5) . .
Sb13 O127 Fe12 122.4(6) . .
Sb13 O127 Fe9 127.7(6) . .
Fe12 O127 Fe9 99.1(5) . .
Sb13 O127 Cd6 105.2(5) . .
Fe12 O127 Cd6 94.7(4) . .
Fe9 O127 Cd6 101.2(4) . .
Sb14 O128 Fe10 120.3(6) . .
Sb14 O128 Fe9 134.4(6) . .
Fe10 O128 Fe9 101.6(5) . .
Sb15 O129 Fe11 121.2(6) . .
Sb15 O129 Fe9 128.6(6) . .
Fe11 O129 Fe9 97.1(5) . .
Sb15 O129 Cd7 108.3(5) . .
Fe11 O129 Cd7 93.9(4) . .
Fe9 O129 Cd7 101.1(5) . .
Fe10 O130 Sb16 121.1(5) . .
Fe10 O130 Fe9 97.6(5) . .
Sb16 O130 Fe9 128.0(6) . .
Fe10 O130 Cd6 95.9(5) . .
Sb16 O130 Cd6 106.6(5) . .
Fe9 O130 Cd6 101.9(5) . .
Sb17 O131 Fe12 121.5(5) . .
Sb17 O131 Fe9 127.3(6) . .
Fe12 O131 Fe9 101.2(5) . .
Sb17 O131 Cd7 103.7(4) . .
Fe12 O131 Cd7 95.9(4) . .
Fe9 O131 Cd7 100.6(4) . .
Fe9 O132 Sb18 133.1(6) . .
Fe9 O132 Fe11 102.9(5) . .
Sb18 O132 Fe11 121.1(6) . .
Cd10 O10W H10A 103.9 . .
Cd10 O10W H10B 129.8 . .
H10A O10W H10B 116.6 . .
O2 C1 O1 125.1(18) . .
O2 C1 C2 119.1(16) . .
O1 C1 C2 115.5(16) . .
O3 C2 C3 110.0(14) . .
O3 C2 C1 108.2(13) . .
C3 C2 C1 111.6(16) . .
O3 C2 H2 109.0 . .
C3 C2 H2 109.0 . .
C1 C2 H2 109.0 . .
O4 C3 C2 110.4(16) . .
O4 C3 C4 110.4(16) . .
C2 C3 C4 110.3(18) . .
O4 C3 H3 108.5 . .
C2 C3 H3 108.5 . .
C4 C3 H3 108.5 . .
O6 C4 O5 124(2) . .
O6 C4 C3 118(2) . .
O5 C4 C3 117.6(17) . .
O7 C5 O8 124.5(16) . .
O7 C5 C6 117.6(15) . .
O8 C5 C6 117.9(15) . .
O9 C6 C5 107.6(13) . .
O9 C6 C7 110.7(13) . .
C5 C6 C7 110.8(14) . .
O9 C6 H6 109.2 . .
C5 C6 H6 109.2 . .
C7 C6 H6 109.2 . .
O10 C7 C8 111.7(14) . .
O10 C7 C6 109.4(13) . .
C8 C7 C6 108.1(14) . .
O10 C7 H7 109.2 . .
C8 C7 H7 109.2 . .
C6 C7 H7 109.2 . .
O12 C8 O11 125.7(16) . .
O12 C8 C7 117.2(15) . .
O11 C8 C7 117.1(15) . .
O14 C9 O13 124.9(16) . .
O14 C9 C10 118.4(16) . .
O13 C9 C10 116.7(14) . .
O15 C10 C9 108.6(14) . .
O15 C10 C11 110.6(14) . .
C9 C10 C11 107.8(13) . .
O15 C10 H10 109.9 . .
C9 C10 H10 109.9 . .
C11 C10 H10 109.9 . .
O16 C11 C10 112.8(13) . .
O16 C11 C12 108.4(13) . .
C10 C11 C12 106.5(13) . .
O16 C11 H11 109.7 . .
C10 C11 H11 109.7 . .
C12 C11 H11 109.7 . .
O18 C12 O17 126.9(17) . .
O18 C12 C11 118.3(16) . .
O17 C12 C11 114.8(14) . .
O20 C13 O19 125(2) . .
O20 C13 C14 117(2) . .
O19 C13 C14 118.1(19) . .
O21 C14 C13 111.3(18) . .
O21 C14 C15 110.0(16) . .
C13 C14 C15 111(2) . .
O21 C14 H14 108.3 . .
C13 C14 H14 108.3 . .
C15 C14 H14 108.3 . .
O22 C15 C14 109.7(15) . .
O22 C15 C16 109.1(15) . .
C14 C15 C16 110.0(18) . .
O22 C15 H15 109.3 . .
C14 C15 H15 109.3 . .
C16 C15 H15 109.3 . .
O24 C16 O23 125.2(17) . .
O24 C16 C15 119.2(17) . .
O23 C16 C15 115.5(16) . .
O26 C17 O25 122.1(17) . .
O26 C17 C18 121.5(16) . .
O25 C17 C18 116.2(15) . .
O27 C18 C19 111.8(14) . .
O27 C18 C17 110.0(14) . .
C19 C18 C17 107.5(16) . .
O27 C18 H18 109.2 . .
C19 C18 H18 109.2 . .
C17 C18 H18 109.2 . .
O28 C19 C18 111.1(14) . .
O28 C19 C20 110.0(15) . .
C18 C19 C20 109.5(15) . .
O28 C19 H19 108.8 . .
C18 C19 H19 108.8 . .
C20 C19 H19 108.8 . .
O30 C20 O29 125.7(19) . .
O30 C20 C19 121.4(18) . .
O29 C20 C19 112.7(16) . .
O32 C21 O31 123.6(17) . .
O32 C21 C22 119.1(16) . .
O31 C21 C22 117.3(15) . .
O33 C22 C23 110.2(14) . .
O33 C22 C21 108.1(13) . .
C23 C22 C21 111.1(14) . .
O33 C22 K5 60.0(8) . .
C23 C22 K5 145.9(11) . .
C21 C22 K5 102.8(10) . .
O33 C22 H22 109.1 . .
C23 C22 H22 109.1 . .
C21 C22 H22 109.1 . .
K5 C22 H22 54.3 . .
O34 C23 C22 108.1(13) . .
O34 C23 C24 111.1(13) . .
C22 C23 C24 109.9(13) . .
O34 C23 H23 109.2 . .
C22 C23 H23 109.2 . .
C24 C23 H23 109.2 . .
O36 C24 O35 126.1(16) . .
O36 C24 C23 117.8(15) . .
O35 C24 C23 116.1(15) . .
O38 C25 O37 125.6(16) . .
O38 C25 C26 117.6(15) . .
O37 C25 C26 116.8(14) . .
O39 C26 C27 108.5(14) . .
O39 C26 C25 111.6(13) . .
C27 C26 C25 109.4(15) . .
O39 C26 H26 109.1 . .
C27 C26 H26 109.1 . .
C25 C26 H26 109.1 . .
O40 C27 C28 108.1(14) . .
O40 C27 C26 112.6(14) . .
C28 C27 C26 109.6(16) . .
O40 C27 H27 108.8 . .
C28 C27 H27 108.8 . .
C26 C27 H27 108.8 . .
O42 C28 O41 123.7(19) . .
O42 C28 C27 119.7(17) . .
O41 C28 C27 116.5(15) . .
O44 C29 O43 125(2) . .
O44 C29 C30 119.1(19) . .
O43 C29 C30 115.6(16) . .
O45 C30 C31 112.4(15) . .
O45 C30 C29 108.2(15) . .
C31 C30 C29 108.9(16) . .
O45 C30 H30 109.1 . .
C31 C30 H30 109.1 . .
C29 C30 H30 109.1 . .
O46 C31 C30 107.2(14) . .
O46 C31 C32 109.7(14) . .
C30 C31 C32 105.6(17) . .
O46 C31 H31 111.4 . .
C30 C31 H31 111.4 . .
C32 C31 H31 111.4 . .
O48 C32 O47 123.8(19) . .
O48 C32 C31 118.4(18) . .
O47 C32 C31 117.1(17) . .
O50 C33 O49 121.7(16) . .
O50 C33 C34 123.2(16) . .
O49 C33 C34 115.1(15) . .
O51 C34 C35 114.4(13) . .
O51 C34 C33 109.5(13) . .
C35 C34 C33 107.5(14) . .
O51 C34 H34 108.5 . .
C35 C34 H34 108.5 . .
C33 C34 H34 108.5 . .
O52 C35 C34 109.4(14) . .
O52 C35 C36 109.7(13) . .
C34 C35 C36 112.3(14) . .
O52 C35 H35 108.5 . .
C34 C35 H35 108.5 . .
C36 C35 H35 108.5 . .
O54 C36 O53 126.2(18) . .
O54 C36 C35 119.6(16) . .
O53 C36 C35 113.9(15) . .
O55 C37 O56 129(2) . .
O55 C37 C38 117.9(18) . .
O56 C37 C38 113(2) . .
O57 C38 C39 109.7(15) . .
O57 C38 C37 113.9(17) . .
C39 C38 C37 110.5(19) . .
O57 C38 H38 107.5 . .
C39 C38 H38 107.5 . .
C37 C38 H38 107.5 . .
O58 C39 C40 107.3(15) . .
O58 C39 C38 110.1(15) . .
C40 C39 C38 108.1(16) . .
O58 C39 H39 110.4 . .
C40 C39 H39 110.4 . .
C38 C39 H39 110.4 . .
O60 C40 O59 125(2) . .
O60 C40 C39 120(2) . .
O59 C40 C39 115.3(17) . .
O62 C41 O61 123.6(16) . .
O62 C41 C42 120.8(15) . .
O61 C41 C42 115.6(14) . .
O63 C42 C43 112.4(13) . .
O63 C42 C41 108.1(13) . .
C43 C42 C41 109.1(14) . .
O63 C42 H42 109.1 . .
C43 C42 H42 109.1 . .
C41 C42 H42 109.1 . .
O64 C43 C42 110.3(13) . .
O64 C43 C44 111.1(13) . .
C42 C43 C44 109.2(14) . .
O64 C43 H43 108.7 . .
C42 C43 H43 108.7 . .
C44 C43 H43 108.7 . .
O66 C44 O65 124.7(15) . .
O66 C44 C43 119.5(15) . .
O65 C44 C43 115.8(14) . .
O68 C45 O67 126(2) . .
O68 C45 C46 119.4(18) . .
O67 C45 C46 114.4(16) . .
O69 C46 C45 110.4(15) . .
O69 C46 C47 113.8(14) . .
C45 C46 C47 105.7(15) . .
O69 C46 H46 108.9 . .
C45 C46 H46 108.9 . .
C47 C46 H46 108.9 . .
O70 C47 C48 109.4(14) . .
O70 C47 C46 108.8(14) . .
C48 C47 C46 110.9(15) . .
O70 C47 H47 109.3 . .
C48 C47 H47 109.3 . .
C46 C47 H47 109.3 . .
O71 C48 O72 125.7(17) . .
O71 C48 C47 118.9(16) . .
O72 C48 C47 115.5(15) . .
O73 C49 O74 125.2(17) . .
O73 C49 C50 119.3(16) . .
O74 C49 C50 115.3(14) . .
O75 C50 C51 112.5(14) . .
O75 C50 C49 108.7(14) . .
C51 C50 C49 110.0(15) . .
O75 C50 H50 108.5 . .
C51 C50 H50 108.5 . .
C49 C50 H50 108.5 . .
O76 C51 C52 109.7(14) . .
O76 C51 C50 113.2(13) . .
C52 C51 C50 106.4(16) . .
O76 C51 H51 109.1 . .
C52 C51 H51 109.1 . .
C50 C51 H51 109.1 . .
O77 C52 O78 125(2) . .
O77 C52 C51 116.0(17) . .
O78 C52 C51 119.3(18) . .
O80 C53 O79 126.7(16) . .
O80 C53 C54 118.1(16) . .
O79 C53 C54 115.1(15) . .
O81 C54 C53 110.0(15) . .
O81 C54 C55 107.9(14) . .
C53 C54 C55 107.4(13) . .
O81 C54 H54 110.5 . .
C53 C54 H54 110.5 . .
C55 C54 H54 110.5 . .
O82 C55 C56 107.6(14) . .
O82 C55 C54 111.9(14) . .
C56 C55 C54 109.0(14) . .
O82 C55 H55 109.4 . .
C56 C55 H55 109.4 . .
C54 C55 H55 109.4 . .
O84 C56 O83 123.8(17) . .
O84 C56 C55 120.9(16) . .
O83 C56 C55 115.3(15) . .
O85 C57 O86 125.3(18) . .
O85 C57 C58 119.3(17) . .
O86 C57 C58 115.4(15) . .
O87 C58 C57 108.7(14) . .
O87 C58 C59 109.3(15) . .
C57 C58 C59 108.5(14) . .
O87 C58 H58 110.1 . .
C57 C58 H58 110.1 . .
C59 C58 H58 110.1 . .
O88 C59 C60 113.0(14) . .
O88 C59 C58 108.2(13) . .
C60 C59 C58 108.0(15) . .
O88 C59 H59 109.2 . .
C60 C59 H59 109.2 . .
C58 C59 H59 109.2 . .
O89 C60 O90 125.7(19) . .
O89 C60 C59 118.0(17) . .
O90 C60 C59 116.2(16) . .
O91 C61 O92 121.8(19) . .
O91 C61 C62 121.8(19) . .
O92 C61 C62 116.4(17) . .
O93 C62 C61 112.7(16) . .
O93 C62 C63 110.6(14) . .
C61 C62 C63 109.4(16) . .
O93 C62 H62 108.0 . .
C61 C62 H62 108.0 . .
C63 C62 H62 108.0 . .
O94 C63 C62 109.2(15) . .
O94 C63 C64 111.0(15) . .
C62 C63 C64 107.9(14) . .
O94 C63 H63 109.6 . .
C62 C63 H63 109.6 . .
C64 C63 H63 109.6 . .
O95 C64 O96 122.8(17) . .
O95 C64 C63 123.6(17) . .
O96 C64 C63 113.6(16) . .
O98 C65 O97 127.5(18) . .
O98 C65 C66 119.0(17) . .
O97 C65 C66 113.4(17) . .
O99 C66 C65 109.9(15) . .
O99 C66 C67 110.0(13) . .
C65 C66 C67 109.2(16) . .
O99 C66 H66 109.2 . .
C65 C66 H66 109.2 . .
C67 C66 H66 109.2 . .
O100 C67 C68 111.1(14) . .
O100 C67 C66 110.2(14) . .
C68 C67 C66 106.3(14) . .
O100 C67 H67 109.7 . .
C68 C67 H67 109.7 . .
C66 C67 H67 109.7 . .
O102 C68 O101 125.5(17) . .
O102 C68 C67 116.5(17) . .
O101 C68 C67 118.0(15) . .
O103 C69 O104 123.3(17) . .
O103 C69 C70 121.9(17) . .
O104 C69 C70 114.6(15) . .
O105 C70 C71 112.7(13) . .
O105 C70 C69 109.0(14) . .
C71 C70 C69 105.6(14) . .
O105 C70 H70 109.8 . .
C71 C70 H70 109.8 . .
C69 C70 H70 109.8 . .
O106 C71 C70 111.6(15) . .
O106 C71 C72 111.4(15) . .
C70 C71 C72 111.3(14) . .
O106 C71 H71 107.4 . .
C70 C71 H71 107.4 . .
C72 C71 H71 107.4 . .
O107 C72 O108 124.9(18) . .
O107 C72 C71 120.9(18) . .
O108 C72 C71 114.3(15) . .
O59 K1 O86 138.9(4) . .
O59 K1 O79 139.2(4) . .
O86 K1 O79 80.3(4) . .
O59 K1 O25W 80.9(5) . .
O86 K1 O25W 76.6(5) . .
O79 K1 O25W 104.4(6) . .
O59 K1 O28W 78.1(6) . .
O86 K1 O28W 69.2(6) . .
O79 K1 O28W 140.3(6) . .
O25W K1 O28W 92.9(7) . .
O59 K1 O65 79.4(4) . .
O86 K1 O65 136.7(4) . .
O79 K1 O65 71.8(4) . .
O25W K1 O65 141.7(5) . .
O28W K1 O65 114.5(6) . .
O59 K1 O76 132.1(4) . .
O86 K1 O76 60.0(3) . .
O79 K1 O76 70.3(3) . .
O25W K1 O76 136.6(5) . .
O28W K1 O76 72.6(6) . .
O65 K1 O76 79.4(3) . .
O59 K1 O69 60.9(4) . .
O86 K1 O69 139.7(4) . .
O79 K1 O69 81.5(4) . .
O25W K1 O69 73.6(5) . .
O28W K1 O69 138.1(6) . .
O65 K1 O69 68.1(3) . .
O76 K1 O69 142.3(3) . .
O59 K1 Fe8 29.7(3) . .
O86 K1 Fe8 152.2(3) . .
O79 K1 Fe8 111.2(3) . .
O25W K1 Fe8 76.0(4) . .
O28W K1 Fe8 107.6(5) . .
O65 K1 Fe8 70.7(2) . .
O76 K1 Fe8 147.1(3) . .
O69 K1 Fe8 31.2(2) . .
O59 K1 Fe10 146.4(3) . .
O86 K1 Fe10 29.7(3) . .
O79 K1 Fe10 71.9(3) . .
O25W K1 Fe10 106.3(4) . .
O28W K1 Fe10 68.9(5) . .
O65 K1 Fe10 108.2(3) . .
O76 K1 Fe10 30.3(2) . .
O69 K1 Fe10 152.6(3) . .
Fe8 K1 Fe10 175.75(14) . .
O59 K1 Cd6 139.3(3) . .
O86 K1 Cd6 75.9(3) . .
O79 K1 Cd6 38.8(3) . .
O25W K1 Cd6 137.2(5) . .
O28W K1 Cd6 107.0(5) . .
O65 K1 Cd6 61.5(2) . .
O76 K1 Cd6 34.6(2) . .
O69 K1 Cd6 109.5(2) . .
Fe8 K1 Cd6 129.14(12) . .
Fe10 K1 Cd6 51.46(7) . .
O59 K1 Cd5 75.9(3) . .
O86 K1 Cd5 143.0(3) . .
O79 K1 Cd5 63.5(3) . .
O25W K1 Cd5 104.5(4) . .
O28W K1 Cd5 145.8(6) . .
O65 K1 Cd5 38.7(2) . .
O76 K1 Cd5 110.1(3) . .
O69 K1 Cd5 32.6(2) . .
Fe8 K1 Cd5 51.09(7) . .
Fe10 K1 Cd5 130.59(11) . .
Cd6 K1 Cd5 79.85(8) . .
O43 K2 O35 135.9(4) . .
O43 K2 O17 145.8(4) . .
O35 K2 O17 77.9(3) . .
O43 K2 O51 61.0(4) . .
O35 K2 O51 86.8(4) . .
O17 K2 O51 142.0(4) . .
O43 K2 O19W 88.7(4) . .
O35 K2 O19W 113.9(5) . .
O17 K2 O19W 78.0(4) . .
O51 K2 O19W 76.9(4) . .
O43 K2 O37 70.4(3) . .
O35 K2 O37 69.8(3) . .
O17 K2 O37 134.7(3) . .
O51 K2 O37 67.6(3) . .
O19W K2 O37 144.2(4) . .
O43 K2 O27 120.9(4) . .
O35 K2 O27 69.0(4) . .
O17 K2 O27 58.8(3) . .
O51 K2 O27 144.8(3) . .
O19W K2 O27 135.6(4) . .
O37 K2 O27 80.0(3) . .
O43 K2 Fe7 29.6(3) . .
O35 K2 Fe7 115.1(3) . .
O17 K2 Fe7 156.6(3) . .
O51 K2 Fe7 31.6(2) . .
O19W K2 Fe7 78.9(3) . .
O37 K2 Fe7 68.5(2) . .
O27 K2 Fe7 142.7(3) . .
O43 K2 Cd3 125.8(3) . .
O35 K2 Cd3 38.6(3) . .
O17 K2 Cd3 75.0(2) . .
O51 K2 Cd3 112.8(2) . .
O19W K2 Cd3 145.0(4) . .
O37 K2 Cd3 59.8(2) . .
O27 K2 Cd3 34.2(2) . .
Fe7 K2 Cd3 127.56(12) . .
O43 K2 Fe3 141.3(3) . .
O35 K2 Fe3 70.3(3) . .
O17 K2 Fe3 28.7(2) . .
O51 K2 Fe3 156.3(3) . .
O19W K2 Fe3 106.3(3) . .
O37 K2 Fe3 108.1(2) . .
O27 K2 Fe3 30.1(2) . .
Fe7 K2 Fe3 170.62(14) . .
Cd3 K2 Fe3 51.51(7) . .
O43 K2 Cd4 71.7(3) . .
O35 K2 Cd4 65.5(3) . .
O17 K2 Cd4 142.4(3) . .
O51 K2 Cd4 32.6(2) . .
O19W K2 Cd4 108.1(3) . .
O37 K2 Cd4 38.5(2) . .
O27 K2 Cd4 112.2(2) . .
Fe7 K2 Cd4 50.77(6) . .
Cd3 K2 Cd4 81.58(8) . .
Fe3 K2 Cd4 131.96(12) . .
O23W K3 O96 79.6(4) . .
O23W K3 O11 125.8(5) . 1_554
O96 K3 O11 134.9(4) . 1_554
O23W K3 O26W 76.2(6) . .
O96 K3 O26W 73.6(4) . .
O11 K3 O26W 142.2(5) 1_554 .
O23W K3 O25 81.5(4) . 1_554
O96 K3 O25 151.3(4) . 1_554
O11 K3 O25 73.8(4) 1_554 1_554
O26W K3 O25 81.0(4) . 1_554
O23W K3 O101 143.9(4) . .
O96 K3 O101 69.9(3) . .
O11 K3 O101 70.3(3) 1_554 .
O26W K3 O101 111.7(5) . .
O25 K3 O101 133.8(4) 1_554 .
O23W K3 O105 78.9(4) . .
O96 K3 O105 57.6(3) . .
O11 K3 O105 88.7(3) 1_554 .
O26W K3 O105 128.2(5) . .
O25 K3 O105 138.3(4) 1_554 .
O101 K3 O105 68.8(3) . .
O23W K3 O16 130.9(4) . 1_554
O96 K3 O16 127.1(4) . 1_554
O11 K3 O16 67.8(3) 1_554 1_554
O26W K3 O16 74.8(5) . 1_554
O25 K3 O16 55.5(3) 1_554 1_554
O101 K3 O16 84.1(3) . 1_554
O105 K3 O16 149.1(3) . 1_554
O23W K3 Cd2 152.3(4) . 1_554
O96 K3 Cd2 128.0(3) . 1_554
O11 K3 Cd2 38.7(3) 1_554 1_554
O26W K3 Cd2 106.7(5) . 1_554
O25 K3 Cd2 72.0(3) 1_554 1_554
O101 K3 Cd2 61.8(2) . 1_554
O105 K3 Cd2 116.1(3) . 1_554
O16 K3 Cd2 33.9(2) 1_554 1_554
O23W K3 Cd7 112.1(4) . .
O96 K3 Cd7 70.3(3) . .
O11 K3 Cd7 65.7(2) 1_554 .
O26W K3 Cd7 140.4(4) . .
O25 K3 Cd7 137.5(3) 1_554 .
O101 K3 Cd7 39.6(2) . .
O105 K3 Cd7 33.6(2) . .
O16 K3 Cd7 115.6(2) 1_554 .
Cd2 K3 Cd7 83.65(9) 1_554 .
O20W K4 O6 92.7(5) . .
O20W K4 O24W 77.8(6) . .
O6 K4 O24W 155.8(8) . .
O20W K4 O26 85.5(5) . 1_445
O6 K4 O26 117.4(7) . 1_445
O24W K4 O26 84.3(7) . 1_445
O20W K4 O18 178.2(6) . 1_545
O6 K4 O18 88.1(5) . 1_545
O24W K4 O18 100.9(5) . 1_545
O26 K4 O18 95.5(5) 1_445 1_545
O20W K4 O26W 111.6(6) . 1_546
O6 K4 O26W 70.7(7) . 1_546
O24W K4 O26W 92.0(7) . 1_546
O26 K4 O26W 161.3(5) 1_445 1_546
O18 K4 O26W 67.2(5) 1_545 1_546
O20W K4 O95 65.3(5) . 1_546
O6 K4 O95 81.8(6) . 1_546
O24W K4 O95 74.0(6) . 1_546
O26 K4 O95 146.5(5) 1_445 1_546
O18 K4 O95 113.2(4) 1_545 1_546
O26W K4 O95 47.2(4) 1_546 1_546
O48 K5 O27W 81.2(6) 1_545 .
O48 K5 O23 77.7(5) 1_545 .
O27W K5 O23 136.8(6) . .
O48 K5 O22W 78.2(7) 1_545 .
O27W K5 O22W 64.5(7) . .
O23 K5 O22W 74.5(5) . .
O48 K5 O38 137.4(6) 1_545 .
O27W K5 O38 115.6(6) . .
O23 K5 O38 105.4(4) . .
O22W K5 O38 144.2(7) . .
O48 K5 O33 89.9(5) 1_545 .
O27W K5 O33 156.4(7) . .
O23 K5 O33 60.6(4) . .
O22W K5 O33 135.1(6) . .
O38 K5 O33 58.6(4) . .
O48 K5 O21W 133.6(6) 1_545 .
O27W K5 O21W 85.1(7) . .
O23 K5 O21W 83.0(5) . .
O22W K5 O21W 56.0(6) . .
O38 K5 O21W 88.2(5) . .
O33 K5 O21W 116.2(5) . .
O48 K5 O29W 58.0(7) 1_545 .
O27W K5 O29W 67.3(9) . .
O23 K5 O29W 126.7(8) . .
O22W K5 O29W 118.2(8) . .
O38 K5 O29W 91.2(7) . .
O33 K5 O29W 89.4(7) . .
O21W K5 O29W 149.0(8) . .
O48 K5 C22 75.6(5) 1_545 .
O27W K5 C22 131.8(7) . .
O23 K5 C22 77.9(4) . .
O22W K5 C22 145.3(6) . .
O38 K5 C22 64.1(4) . .
O33 K5 C22 24.9(4) . .
O21W K5 C22 140.1(5) . .
O29W K5 C22 64.5(7) . .
O48 K5 O29 142.8(5) 1_545 .
O27W K5 O29 131.6(6) . .
O23 K5 O29 66.1(4) . .
O22W K5 O29 99.0(6) . .
O38 K5 O29 52.3(4) . .
O33 K5 O29 65.7(4) . .
O21W K5 O29 51.6(4) . .
O29W K5 O29 142.4(7) . .
C22 K5 O29 88.5(4) . .
O48 K5 Fe4 78.2(4) 1_545 .
O27W K5 Fe4 158.5(5) . .
O23 K5 Fe4 31.1(3) . .
O22W K5 Fe4 105.0(5) . .
O38 K5 Fe4 84.2(3) . .
O33 K5 Fe4 30.2(2) . .
O21W K5 Fe4 105.0(4) . .
O29W K5 Fe4 105.8(7) . .
C22 K5 Fe4 47.4(3) . .
O29 K5 Fe4 66.7(3) . .
O48 K5 Cd3 122.4(4) 1_545 .
O27W K5 Cd3 150.0(5) . .
O23 K5 Cd3 71.0(3) . .
O22W K5 Cd3 133.4(5) . .
O38 K5 Cd3 34.7(3) . .
O33 K5 Cd3 32.5(2) . .
O21W K5 Cd3 89.2(3) . .
O29W K5 Cd3 107.5(7) . .
C22 K5 Cd3 51.5(3) . .
O29 K5 Cd3 38.0(2) . .
Fe4 K5 Cd3 50.72(10) . .
K3 O26W K4 132.9(8) . 1_564
K5 O29W H29A 119.7 . .
K5 O29W H29B 120.3 . .
H29A O29W H29B 120.0 . .
O11W Cd10 O10W 174.7(8) . .
O11W Cd10 O91 88.7(6) . .
O10W Cd10 O91 93.5(6) . .
O11W Cd10 O18W 83.6(7) . .
O10W Cd10 O18W 91.3(8) . .
O91 Cd10 O18W 102.3(6) . .
O11W Cd10 O12W 99.4(6) . .
O10W Cd10 O12W 85.7(7) . .
O91 Cd10 O12W 78.3(5) . .
O18W Cd10 O12W 177.0(6) . .
O11W Cd10 O98 92.1(6) . 1_565
O10W Cd10 O98 86.3(6) . 1_565
O91 Cd10 O98 172.9(5) . 1_565
O18W Cd10 O98 84.7(6) . 1_565
O12W Cd10 O98 94.7(5) . 1_565
O5W Cd11 O6W 100.2(7) . .
O5W Cd11 O62 84.0(6) . .
O6W Cd11 O62 166.8(6) . .
O5W Cd11 O8W 96.6(6) . .
O6W Cd11 O8W 81.9(7) . .
O62 Cd11 O8W 110.2(5) . .
O5W Cd11 O9W 87.8(7) . .
O6W Cd11 O9W 82.4(7) . .
O62 Cd11 O9W 85.3(6) . .
O8W Cd11 O9W 164.2(6) . .
O5W Cd11 O7W 166.2(7) . .
O6W Cd11 O7W 92.6(8) . .
O62 Cd11 O7W 82.4(7) . .
O8W Cd11 O7W 90.2(8) . .
O9W Cd11 O7W 88.8(8) . .
O92 Cd1B O18B 98(2) . .
O92 Cd1B O87 78.4(5) . .
O18B Cd1B O87 129(2) . .
O92 Cd1B O77 83.7(5) . .
O18B Cd1B O77 161(2) . .
O87 Cd1B O77 69.4(5) . .
O92 Cd1B O17W 102.8(8) . .
O18B Cd1B O17W 81(2) . .
O87 Cd1B O17W 149.9(8) . .
O77 Cd1B O17W 80.8(7) . .
O13W Cd1C O14W 85.6(8) . .
O13W Cd1C O15W 89.0(8) . .
O14W Cd1C O15W 80.8(8) . .
O98 O18B Cd1B 149(4) 1_565 .

loop_
_geom_bond_atom_site_label_1
_geom_bond_atom_site_label_2
_geom_bond_distance
_geom_bond_site_symmetry_2
Sb1 O111 1.990(11) .
Sb1 O15 2.062(12) .
Sb1 O109 2.092(12) .
Sb1 O13 2.311(11) .
Sb2 O112 1.989(13) .
Sb2 O4 2.021(12) .
Sb2 O109 2.100(11) .
Sb2 O5 2.385(13) .
Sb3 O113 2.000(12) .
Sb3 O34 2.008(11) .
Sb3 O109 2.061(11) .
Sb3 O35 2.461(12) .
Sb4 O114 1.990(12) .
Sb4 O21 2.005(12) .
Sb4 O110 2.099(11) .
Sb4 O19 2.358(13) .
Sb5 O115 2.008(12) .
Sb5 O10 2.030(11) .
Sb5 O110 2.073(11) .
Sb5 O11 2.439(11) .
Sb6 O116 1.977(11) .
Sb6 O28 2.018(12) .
Sb6 O110 2.081(11) .
Sb6 O29 2.267(12) .
Sb7 O119 1.986(12) .
Sb7 O52 2.025(11) .
Sb7 O117 2.077(11) .
Sb7 O53 2.383(12) .
Sb8 O120 1.971(11) .
Sb8 O57 2.040(12) .
Sb8 O117 2.118(11) .
Sb8 O55 2.314(12) .
Sb9 O121 1.990(11) .
Sb9 O64 2.030(11) .
Sb9 O117 2.059(11) .
Sb9 O65 2.407(11) .
Sb10 O122 1.989(11) .
Sb10 O39 2.034(11) .
Sb10 O118 2.067(11) .
Sb10 O37 2.475(11) .
Sb11 O123 1.992(12) .
Sb11 O70 2.031(12) .
Sb11 O118 2.075(11) .
Sb11 O72 2.400(12) .
Sb12 O124 1.956(11) .
Sb12 O46 2.015(12) .
Sb12 O118 2.112(12) .
Sb12 O47 2.290(14) .
Sb13 O127 1.986(11) .
Sb13 O75 2.024(12) .
Sb13 O125 2.077(11) .
Sb13 O74 2.345(12) .
Sb14 O128 1.961(12) .
Sb14 O93 2.016(11) .
Sb14 O125 2.139(11) .
Sb14 O92 2.237(12) .
Sb15 O129 1.970(12) .
Sb15 O100 2.020(11) .
Sb15 O125 2.048(11) .
Sb15 O101 2.475(12) .
Sb16 O81 2.013(13) .
Sb16 O130 2.025(12) .
Sb16 O126 2.052(11) .
Sb16 O79 2.426(12) .
Sb16 K1 4.134(4) .
Sb17 O131 1.995(11) .
Sb17 O106 2.042(12) .
Sb17 O126 2.070(11) .
Sb17 O108 2.424(12) .
Sb18 O132 1.982(11) .
Sb18 O88 1.989(11) .
Sb18 O126 2.109(11) .
Sb18 O90 2.332(13) .
Cd1 O3 2.152(13) .
Cd1 O22 2.153(12) .
Cd1 O5 2.337(14) .
Cd1 O16W 2.35(3) .
Cd1 O19 2.367(16) .
Cd1 O114 2.605(12) .
Cd2 O9 2.157(12) .
Cd2 O16 2.182(11) .
Cd2 O102 2.302(12) 1_556
Cd2 O13 2.450(12) .
Cd2 O11 2.459(12) .
Cd2 O111 2.502(11) .
Cd2 O115 2.577(11) .
Cd2 K3 3.915(5) 1_556
Cd3 O27 2.182(12) .
Cd3 O33 2.186(12) .
Cd3 O38 2.307(12) .
Cd3 O35 2.433(13) .
Cd3 O29 2.472(13) .
Cd3 O116 2.495(11) .
Cd3 O113 2.543(11) .
Cd3 K2 3.873(4) .
Cd3 K5 3.988(8) .
Cd4 O40 2.169(11) .
Cd4 O51 2.170(11) .
Cd4 O36 2.372(12) .
Cd4 O53 2.401(12) .
Cd4 O37 2.468(12) .
Cd4 O122 2.517(11) .
Cd4 O119 2.581(11) .
Cd4 K2 3.957(4) .
Cd5 O63 2.190(12) .
Cd5 O69 2.189(12) .
Cd5 O80 2.294(12) .
Cd5 O72 2.395(12) .
Cd5 O65 2.533(12) .
Cd5 O123 2.544(12) .
Cd5 O121 2.622(12) .
Cd5 K1 4.024(4) .
Cd6 O82 2.197(11) .
Cd6 O76 2.214(12) .
Cd6 O66 2.324(12) .
Cd6 O79 2.446(12) .
Cd6 O127 2.464(11) .
Cd6 O74 2.473(12) .
Cd6 O130 2.481(12) .
Cd6 K1 3.881(4) .
Cd7 O99 2.143(12) .
Cd7 O105 2.180(12) .
Cd7 O12 2.320(12) 1_554
Cd7 O108 2.459(12) .
Cd7 O129 2.487(11) .
Cd7 O101 2.497(12) .
Cd7 O131 2.525(11) .
Cd7 K3 3.917(5) .
Cd8 O32 2.224(13) 1_565
Cd8 O45 2.261(12) .
Cd8 O1W 2.291(15) .
Cd8 O2W 2.345(14) .
Cd8 O55 2.348(13) .
Cd8 O49 2.377(12) .
Cd9 O8 2.228(14) 1_564
Cd9 O3W 2.24(2) .
Cd9 O94 2.280(12) .
Cd9 O4W 2.300(14) .
Cd9 O90 2.339(12) .
Cd9 O104 2.361(12) .
Fe1 O112 2.009(12) .
Fe1 O114 2.023(12) .
Fe1 O115 2.032(12) .
Fe1 O113 2.047(12) .
Fe1 O111 2.052(10) .
Fe1 O116 2.068(11) .
Fe2 O9 1.908(11) .
Fe2 O3 1.950(13) .
Fe2 O1 2.025(13) .
Fe2 O7 2.036(12) .
Fe2 O114 2.040(12) .
Fe2 O111 2.056(11) .
Fe3 O25 2.000(12) .
Fe3 O16 2.007(12) .
Fe3 O27 2.017(12) .
Fe3 O17 2.025(12) .
Fe3 O115 2.033(12) .
Fe3 O113 2.038(12) .
Fe3 K2 3.948(5) .
Fe4 O33 1.959(12) .
Fe4 O22 1.981(12) .
Fe4 O112 2.014(12) .
Fe4 O23 2.040(13) .
Fe4 O31 2.047(12) .
Fe4 O116 2.057(11) .
Fe4 K5 3.819(8) .
Fe5 O120 1.974(11) .
Fe5 O124 1.992(11) .
Fe5 O119 2.048(11) .
Fe5 O123 2.050(11) .
Fe5 O122 2.069(11) .
Fe5 O121 2.071(12) .
Fe6 O40 1.958(11) .
Fe6 O63 1.977(11) .
Fe6 O41 2.010(13) .
Fe6 O119 2.028(11) .
Fe6 O123 2.027(11) .
Fe6 O61 2.030(12) .
Fe7 O45 1.955(11) .
Fe7 O120 1.977(11) .
Fe7 O122 2.033(11) .
Fe7 O43 2.046(12) .
Fe7 O49 2.055(13) .
Fe7 O51 2.061(12) .
Fe7 K2 3.869(5) .
Fe8 O124 1.960(12) .
Fe8 O69 1.986(12) .
Fe8 O59 1.996(13) .
Fe8 O121 2.016(11) .
Fe8 O67 2.028(13) .
Fe8 O58 2.083(14) .
Fe8 K1 3.817(5) .
Fe9 O132 1.953(11) .
Fe9 O128 1.988(12) .
Fe9 O130 2.047(11) .
Fe9 O131 2.051(11) .
Fe9 O129 2.077(12) .
Fe9 O127 2.091(11) .
Fe10 O128 1.960(12) .
Fe10 O76 1.976(12) .
Fe10 O86 2.013(12) .
Fe10 O77 2.014(13) .
Fe10 O130 2.020(12) .
Fe10 O87 2.090(13) .
Fe10 K1 3.853(5) .
Fe11 O94 1.928(13) .
Fe11 O132 1.994(12) .
Fe11 O105 2.016(11) .
Fe11 O129 2.043(11) .
Fe11 O104 2.047(12) .
Fe11 O96 2.049(12) .
Fe12 O99 1.962(11) .
Fe12 O82 1.963(11) .
Fe12 O131 2.023(11) .
Fe12 O83 2.027(13) .
Fe12 O97 2.037(13) .
Fe12 O127 2.047(12) .
O1 C1 1.29(2) .
O2 C1 1.24(2) .
O3 C2 1.42(2) .
O4 C3 1.46(2) .
O5 C4 1.29(3) .
O6 C4 1.20(2) .
O6 K4 2.69(2) .
O7 C5 1.26(2) .
O8 C5 1.28(2) .
O9 C6 1.41(2) .
O10 C7 1.386(19) .
O11 C8 1.27(2) .
O11 K3 2.830(13) 1_556
O12 C8 1.27(2) .
O13 C9 1.27(2) .
O14 C9 1.25(2) .
O15 C10 1.42(2) .
O16 C11 1.393(19) .
O16 K3 3.181(13) 1_556
O17 C12 1.29(2) .
O17 K2 2.747(11) .
O18 C12 1.21(2) .
O18 K4 2.758(14) 1_565
O19 C13 1.27(3) .
O20 C13 1.26(3) .
O21 C14 1.44(2) .
O22 C15 1.41(2) .
O23 C16 1.28(2) .
O23 K5 2.754(15) .
O24 C16 1.22(2) .
O25 C17 1.31(2) .
O25 K3 2.852(12) 1_556
O26 C17 1.21(2) .
O26 K4 2.728(17) 1_665
O27 C18 1.43(2) .
O27 K2 3.044(13) .
O28 C19 1.42(2) .
O29 C20 1.33(2) .
O29 K5 3.415(14) .
O30 C20 1.23(2) .
O31 C21 1.28(2) .
O32 C21 1.22(2) .
O33 C22 1.42(2) .
O33 K5 2.920(14) .
O34 C23 1.413(19) .
O35 C24 1.30(2) .
O35 K2 2.736(12) .
O36 C24 1.22(2) .
O37 C25 1.30(2) .
O37 K2 2.997(12) .
O38 C25 1.22(2) .
O38 K5 2.877(14) .
O39 C26 1.43(2) .
O40 C27 1.42(2) .
O41 C28 1.30(2) .
O42 C28 1.24(2) .
O43 C29 1.31(2) .
O43 K2 2.639(12) .
O44 C29 1.21(2) .
O45 C30 1.41(2) .
O46 C31 1.46(2) .
O47 C32 1.28(2) .
O48 C32 1.21(2) .
O48 K5 2.703(16) 1_565
O49 C33 1.32(2) .
O50 C33 1.23(2) .
O51 C34 1.406(19) .
O51 K2 2.937(12) .
O52 C35 1.41(2) .
O53 C36 1.29(2) .
O54 C36 1.20(2) .
O55 C37 1.23(3) .
O56 C37 1.25(3) .
O57 C38 1.40(2) .
O58 C39 1.38(2) .
O59 C40 1.33(2) .
O59 K1 2.679(13) .
O60 C40 1.21(3) .
O61 C41 1.29(2) .
O62 C41 1.23(2) .
O62 Cd11 2.282(13) .
O63 C42 1.386(19) .
O64 C43 1.425(19) .
O65 C44 1.32(2) .
O65 K1 2.833(12) .
O66 C44 1.20(2) .
O67 C45 1.27(2) .
O68 C45 1.23(2) .
O69 C46 1.37(2) .
O69 K1 3.077(13) .
O70 C47 1.43(2) .
O71 C48 1.23(2) .
O72 C48 1.28(2) .
O73 C49 1.19(2) .
O74 C49 1.32(2) .
O75 C50 1.44(2) .
O76 C51 1.40(2) .
O76 K1 2.978(13) .
O77 C52 1.27(2) .
O77 Cd1B 2.435(15) .
O78 C52 1.27(2) .
O79 C53 1.30(2) .
O79 K1 2.743(12) .
O80 C53 1.21(2) .
O81 C54 1.44(2) .
O82 C55 1.39(2) .
O83 C56 1.28(2) .
O84 C56 1.24(2) .
O85 C57 1.22(2) .
O86 C57 1.29(2) .
O86 K1 2.710(12) .
O87 C58 1.43(2) .
O87 Cd1B 2.361(15) .
O88 C59 1.405(19) .
O89 C60 1.25(2) .
O90 C60 1.27(2) .
O91 C61 1.25(2) .
O91 Cd10 2.263(13) .
O92 C61 1.32(2) .
O92 Cd1B 2.283(14) .
O93 C62 1.42(2) .
O94 C63 1.41(2) .
O95 C64 1.22(2) .
O95 K4 3.369(15) 1_564
O96 C64 1.32(2) .
O96 K3 2.781(13) .
O97 C65 1.30(2) .
O98 C65 1.21(2) .
O98 O18B 1.81(5) 1_545
O98 Cd10 2.436(17) 1_545
O99 C66 1.39(2) .
O100 C67 1.406(19) .
O101 C68 1.29(2) .
O101 K3 2.932(13) .
O102 C68 1.24(2) .
O103 C69 1.22(2) .
O104 C69 1.31(2) .
O105 C70 1.42(2) .
O105 K3 3.036(13) .
O106 C71 1.40(2) .
O107 C72 1.20(2) .
O108 C72 1.29(2) .
O5W Cd11 2.256(17) .
O6W Cd11 2.268(16) .
O7W Cd11 2.32(2) .
O8W Cd11 2.297(17) .
O9W Cd11 2.317(19) .
O10W Cd10 2.23(2) .
O10W H10A 0.8041 .
O10W H10B 0.8155 .
O11W Cd10 2.228(19) .
O12W Cd10 2.373(15) .
O13W Cd1C 2.28(2) .
O14W Cd1C 2.315(19) .
O15W Cd1C 2.48(3) .
O17W Cd1B 2.53(3) .
C1 C2 1.54(3) .
C2 C3 1.47(3) .
C2 H2 1.0000 .
C3 C4 1.50(3) .
C3 H3 1.0000 .
C5 C6 1.49(2) .
C6 C7 1.55(2) .
C6 H6 1.0000 .
C7 C8 1.52(2) .
C7 H7 1.0000 .
C9 C10 1.54(2) .
C10 C11 1.54(2) .
C10 H10 1.0000 .
C11 C12 1.57(2) .
C11 H11 1.0000 .
C13 C14 1.45(3) .
C14 C15 1.52(3) .
C14 H14 1.0000 .
C15 C16 1.53(3) .
C15 H15 1.0000 .
C17 C18 1.52(3) .
C18 C19 1.51(2) .
C18 H18 1.0000 .
C19 C20 1.55(3) .
C19 H19 1.0000 .
C21 C22 1.52(2) .
C22 C23 1.51(2) .
C22 K5 3.359(18) .
C22 H22 1.0000 .
C23 C24 1.56(2) .
C23 H23 1.0000 .
C25 C26 1.54(2) .
C26 C27 1.51(3) .
C26 H26 1.0000 .
C27 C28 1.51(3) .
C27 H27 1.0000 .
C29 C30 1.55(3) .
C30 C31 1.52(3) .
C30 H30 1.0000 .
C31 C32 1.54(3) .
C31 H31 1.0000 .
C33 C34 1.52(2) .
C34 C35 1.50(2) .
C34 H34 1.0000 .
C35 C36 1.54(2) .
C35 H35 1.0000 .
C37 C38 1.53(3) .
C38 C39 1.52(3) .
C38 H38 1.0000 .
C39 C40 1.49(3) .
C39 H39 1.0000 .
C41 C42 1.52(2) .
C42 C43 1.50(2) .
C42 H42 1.0000 .
C43 C44 1.53(2) .
C43 H43 1.0000 .
C45 C46 1.54(3) .
C46 C47 1.57(3) .
C46 H46 1.0000 .
C47 C48 1.56(3) .
C47 H47 1.0000 .
C49 C50 1.56(3) .
C50 C51 1.52(2) .
C50 H50 1.0000 .
C51 C52 1.51(3) .
C51 H51 1.0000 .
C53 C54 1.54(2) .
C54 C55 1.55(2) .
C54 H54 1.0000 .
C55 C56 1.54(2) .
C55 H55 1.0000 .
C57 C58 1.54(3) .
C58 C59 1.54(2) .
C58 H58 1.0000 .
C59 C60 1.51(3) .
C59 H59 1.0000 .
C61 C62 1.48(3) .
C62 C63 1.53(3) .
C62 H62 1.0000 .
C63 C64 1.53(2) .
C63 H63 1.0000 .
C65 C66 1.54(3) .
C66 C67 1.56(2) .
C66 H66 1.0000 .
C67 C68 1.55(2) .
C67 H67 1.0000 .
C69 C70 1.51(2) .
C70 C71 1.50(2) .
C70 H70 1.0000 .
C71 C72 1.52(2) .
C71 H71 1.0000 .
K1 O25W 2.753(19) .
K1 O28W 2.83(3) .
K2 O19W 2.954(17) .
K3 O23W 2.751(15) .
K3 O26W 2.84(2) .
K4 O20W 2.625(18) .
K4 O24W 2.72(2) .
K4 O26W 3.17(2) 1_546
K5 O27W 2.73(2) .
K5 O22W 2.77(3) .
K5 O21W 3.09(2) .
K5 O29W 3.17(4) .
O29W H29A 0.8200 .
O29W H29B 0.8198 .
Cd10 O18W 2.341(18) .
Cd1B O18B 2.34(2) .
